data_4071798
loop_
_publ_author_name
'Shibue, Mayuko'
'Hirotsu, Masakazu'
'Nishioka, Takanori'
'Kinoshita, Isamu'

_publ_section_title
;
 Ruthenium and Rhodium Complexes with Thiolate-Containing Pincer Ligands
 Produced by C&#x2212;S Bond Cleavage of Pyridyl-Substituted
 Dibenzothiophenes
;
_journal_issue 17
_journal_name_full Organometallics
_journal_page_first 4475
_journal_paper_doi 10.1021/om8003916
_journal_volume 27
_journal_year 2008
_chemical_formula_moiety 'C24.50 H17.50 Cl2.50 F3 N O3 Ru S2 '
_chemical_formula_sum 'C24.5 H17.5 Cl2.5 F3 N O3 Ru S2'
_chemical_formula_weight 684.73
_space_group_IT_number 2
_symmetry_cell_setting triclinic
_symmetry_Int_Tables_number 2
_symmetry_space_group_name_Hall '-P 1'
_symmetry_space_group_name_H-M 'P -1'
_audit_creation_date 2007-05-11
_audit_creation_method 'by CrystalStructure 3.8'
_cell_angle_alpha 106.098(2)
_cell_angle_beta 95.814(2)
_cell_angle_gamma 114.678(3)
_cell_formula_units_Z 4
_cell_length_a 13.923(2)
_cell_length_b 14.058(3)
_cell_length_c 15.425(3)
_cell_measurement_reflns_used 11153
_cell_measurement_temperature 193.1
_cell_measurement_theta_max 27.5
_cell_measurement_theta_min 4.1
_cell_volume 2553.0(8)
_computing_cell_refinement CrystalClear
_computing_data_collection CrystalClear
_computing_data_reduction CrystalStructure
_computing_publication_material 'CrystalStructure 3.8'
_computing_structure_refinement SHELXL
_computing_structure_solution SIR97
_diffrn_detector_area_resol_mean 7.31
_diffrn_measured_fraction_theta_full 0.969
_diffrn_measured_fraction_theta_max 0.969
_diffrn_measurement_device_type 'Rigaku Mercury'
_diffrn_measurement_method \w
_diffrn_radiation_type 'Mo K\a'
_diffrn_radiation_wavelength 0.71070
_diffrn_reflns_av_R_equivalents 0.030
_diffrn_reflns_limit_h_max 15
_diffrn_reflns_limit_h_min -18
_diffrn_reflns_limit_k_max 18
_diffrn_reflns_limit_k_min -14
_diffrn_reflns_limit_l_max 19
_diffrn_reflns_limit_l_min -20
_diffrn_reflns_number 25623
_diffrn_reflns_theta_full 27.48
_diffrn_reflns_theta_max 27.48
_exptl_absorpt_coefficient_mu 1.091
_exptl_absorpt_correction_T_max 0.822
_exptl_absorpt_correction_T_min 0.784
_exptl_absorpt_correction_type numerical
_exptl_absorpt_process_details
;
    Higashi, T. (1999). Program for Absorption Correction.
    Rigaku Corporation, Tokyo, Japan.
;
_exptl_crystal_colour red
_exptl_crystal_density_diffrn 1.781
_exptl_crystal_density_method 'not measured'
_exptl_crystal_description prism
_exptl_crystal_F_000 1364.00
_exptl_crystal_size_max 0.21
_exptl_crystal_size_mid 0.21
_exptl_crystal_size_min 0.18
_refine_diff_density_max 1.01
_refine_diff_density_min -1.16
_refine_ls_extinction_method none
_refine_ls_goodness_of_fit_ref 1.073
_refine_ls_hydrogen_treatment refall
_refine_ls_number_parameters 668
_refine_ls_number_reflns 11342
_refine_ls_R_factor_gt 0.0430
_refine_ls_shift/su_max 0.0010
_refine_ls_structure_factor_coef Fsqd
_refine_ls_weighting_details 'w = 1/[\s^2^(Fo^2^)+(0.0321P)^2^+6.4526P] where P=(Fo^2^+2Fc^2^)/3'
_refine_ls_weighting_scheme calc
_refine_ls_wR_factor_ref 0.1003
_reflns_number_gt 10224
_reflns_number_total 11342
_reflns_threshold_expression F^2^>2.0\s(F^2^)
_cod_data_source_file om8003916_si_001.cif
_cod_data_source_block 4
_cod_original_cell_volume 2553.1(8)
_cod_original_formula_sum 'C24.50 H17.50 Cl2.50 F3 N O3 Ru S2 '
_cod_database_code 4071798

loop_
_symmetry_equiv_pos_site_id
_symmetry_equiv_pos_as_xyz
1 +X,+Y,+Z
2 -X,-Y,-Z

loop_
_atom_site_label
_atom_site_type_symbol
_atom_site_fract_x
_atom_site_fract_y
_atom_site_fract_z
_atom_site_U_iso_or_equiv
_atom_site_adp_type
_atom_site_occupancy
_atom_site_symmetry_multiplicity
_atom_site_calc_flag
_atom_site_refinement_flags
Ru(1) Ru 0.150480(19) -0.07141(2) 0.117405(16) 0.02097(6) Uani 1.00 1 d .
Ru(2) Ru 0.875739(19) 0.12054(2) 0.400085(16) 0.02038(6) Uani 1.00 1 d .
Cl(1) Cl 0.17293(8) -0.03853(8) -0.02464(6) 0.03572(18) Uani 1.00 1 d .
Cl(2) Cl 0.82786(8) 0.07443(8) 0.53220(6) 0.0372(2) Uani 1.00 1 d .
Cl(3) Cl 0.49827(9) 0.59731(10) 0.38022(8) 0.0580(2) Uani 1.00 1 d .
Cl(4) Cl 0.69032(8) 0.81264(9) 0.47071(7) 0.0465(2) Uani 1.00 1 d .
Cl(5) Cl 0.65986(9) 0.63161(10) 0.53656(8) 0.0511(2) Uani 1.00 1 d .
S(1) S 0.34188(7) -0.01034(7) 0.14526(6) 0.02931(16) Uani 1.00 1 d .
S(2) S 0.68464(6) 0.05488(7) 0.34452(5) 0.02470(15) Uani 1.00 1 d .
S(3) S 0.83702(8) 0.64352(7) 0.28200(6) 0.03426(18) Uani 1.00 1 d .
S(4) S 0.19578(12) 0.38038(13) 0.20739(10) 0.0645(3) Uani 1.00 1 d .
F(1) F 0.6816(3) 0.4744(2) 0.1442(2) 0.1070(14) Uani 1.00 1 d .
F(2) F 0.7350(2) 0.6300(3) 0.1251(2) 0.0973(12) Uani 1.00 1 d .
F(3) F 0.6344(2) 0.5934(3) 0.2174(2) 0.0727(8) Uani 1.00 1 d .
F(4) F 0.2771(7) 0.2845(7) 0.0950(5) 0.205(3) Uani 1.00 1 d .
F(5) F 0.3642(4) 0.4552(7) 0.1444(4) 0.218(4) Uani 1.00 1 d .
F(6) F 0.2186(4) 0.3824(4) 0.0464(2) 0.1291(17) Uani 1.00 1 d .
O(1) O 0.8001(2) 0.5854(2) 0.3448(2) 0.0545(7) Uani 1.00 1 d .
O(2) O 0.8623(3) 0.7582(2) 0.3176(2) 0.0647(9) Uani 1.00 1 d .
O(3) O 0.9138(2) 0.6209(3) 0.2369(2) 0.0586(8) Uani 1.00 1 d .
O(4) O 0.2539(4) 0.3730(4) 0.2828(3) 0.1105(18) Uani 1.00 1 d .
O(5) O 0.0989(3) 0.2768(5) 0.1612(5) 0.150(3) Uani 1.00 1 d .
O(6) O 0.1831(9) 0.4729(7) 0.2179(5) 0.220(5) Uani 1.00 1 d .
N(1) N 0.1527(2) -0.2284(2) 0.05634(19) 0.0275(5) Uani 1.00 1 d .
N(2) N 0.8652(2) 0.2725(2) 0.46333(19) 0.0270(5) Uani 1.00 1 d .
C(1) C 0.0845(3) -0.2948(3) -0.0288(2) 0.0361(7) Uani 1.00 1 d .
C(2) C 0.0685(3) -0.4024(3) -0.0722(3) 0.0509(11) Uani 1.00 1 d .
C(3) C 0.1255(4) -0.4433(3) -0.0290(3) 0.0580(12) Uani 1.00 1 d .
C(4) C 0.1953(3) -0.3768(3) 0.0572(3) 0.0514(11) Uani 1.00 1 d .
C(5) C 0.2081(3) -0.2698(3) 0.0997(2) 0.0341(7) Uani 1.00 1 d .
C(6) C 0.2809(3) -0.1998(3) 0.1935(2) 0.0400(8) Uani 1.00 1 d .
C(7) C 0.2878(4) -0.2452(5) 0.2628(3) 0.0648(14) Uani 1.00 1 d .
C(8) C 0.3486(5) -0.1771(8) 0.3527(4) 0.089(2) Uani 1.00 1 d .
C(9) C 0.4038(4) -0.0630(7) 0.3775(3) 0.084(2) Uani 1.00 1 d .
C(10) C 0.4017(3) -0.0143(5) 0.3107(2) 0.0544(12) Uani 1.00 1 d .
C(11) C 0.3418(2) -0.0850(3) 0.2201(2) 0.0368(8) Uani 1.00 1 d .
C(12) C 0.4203(2) 0.1184(3) 0.2381(3) 0.0468(10) Uani 1.00 1 d .
C(13) C 0.4484(3) 0.1033(4) 0.3211(3) 0.0571(13) Uani 1.00 1 d .
C(14) C 0.5113(3) 0.1998(6) 0.4006(3) 0.086(2) Uani 1.00 1 d .
C(15) C 0.5447(4) 0.3036(7) 0.3934(5) 0.110(3) Uani 1.00 1 d .
C(16) C 0.5171(4) 0.3152(5) 0.3108(5) 0.097(2) Uani 1.00 1 d .
C(17) C 0.4539(3) 0.2222(4) 0.2307(4) 0.0669(15) Uani 1.00 1 d .
C(18) C 0.0798(2) -0.1156(3) 0.2305(2) 0.0327(7) Uani 1.00 1 d .
C(19) C -0.0057(2) -0.1593(3) 0.1489(2) 0.0345(7) Uani 1.00 1 d .
C(20) C -0.0153(2) -0.0899(3) 0.1035(2) 0.0364(8) Uani 1.00 1 d .
C(21) C 0.0604(3) 0.0254(3) 0.1387(2) 0.0345(7) Uani 1.00 1 d .
C(22) C 0.1447(2) 0.0701(3) 0.2184(2) 0.0342(7) Uani 1.00 1 d .
C(23) C 0.1546(2) -0.0018(3) 0.2636(2) 0.0333(7) Uani 1.00 1 d .
C(24) C 0.9143(3) 0.3269(2) 0.5554(2) 0.0356(7) Uani 1.00 1 d .
C(25) C 0.9169(3) 0.4260(3) 0.6060(2) 0.0469(10) Uani 1.00 1 d .
C(26) C 0.8672(3) 0.4720(3) 0.5615(3) 0.0492(10) Uani 1.00 1 d .
C(27) C 0.8200(3) 0.4199(3) 0.4667(2) 0.0400(8) Uani 1.00 1 d .
C(28) C 0.8185(2) 0.3193(2) 0.4189(2) 0.0291(6) Uani 1.00 1 d .
C(29) C 0.7628(2) 0.2607(3) 0.3189(2) 0.0303(7) Uani 1.00 1 d .
C(30) C 0.7676(3) 0.3187(3) 0.2579(2) 0.0389(8) Uani 1.00 1 d .
C(31) C 0.7165(3) 0.2615(4) 0.1628(2) 0.0441(9) Uani 1.00 1 d .
C(32) C 0.6615(3) 0.1469(3) 0.1261(2) 0.0397(9) Uani 1.00 1 d .
C(33) C 0.6538(2) 0.0857(3) 0.1852(2) 0.0311(7) Uani 1.00 1 d .
C(34) C 0.7023(2) 0.1446(2) 0.2805(2) 0.0264(6) Uani 1.00 1 d .
C(35) C 0.6179(2) -0.0640(3) 0.2407(2) 0.0316(7) Uani 1.00 1 d .
C(36) C 0.6045(2) -0.0346(3) 0.1624(2) 0.0335(7) Uani 1.00 1 d .
C(37) C 0.5498(3) -0.1201(4) 0.0755(2) 0.0482(10) Uani 1.00 1 d .
C(38) C 0.5091(3) -0.2301(4) 0.0697(3) 0.0594(12) Uani 1.00 1 d .
C(39) C 0.5219(3) -0.2568(3) 0.1488(3) 0.0593(12) Uani 1.00 1 d .
C(40) C 0.5767(3) -0.1742(3) 0.2362(3) 0.0449(9) Uani 1.00 1 d .
C(41) C 1.0387(2) 0.1340(3) 0.4349(2) 0.0395(8) Uani 1.00 1 d .
C(42) C 0.9629(2) 0.0204(3) 0.3835(2) 0.0331(7) Uani 1.00 1 d .
C(43) C 0.8942(3) -0.0093(3) 0.2978(2) 0.0380(8) Uani 1.00 1 d .
C(44) C 0.9017(3) 0.0757(4) 0.2617(2) 0.0470(11) Uani 1.00 1 d .
C(45) C 0.9773(3) 0.1875(4) 0.3117(3) 0.0506(11) Uani 1.00 1 d .
C(46) C 1.0457(3) 0.2161(3) 0.3987(3) 0.0467(10) Uani 1.00 1 d .
C(47) C 0.7156(3) 0.5820(4) 0.1874(3) 0.0478(9) Uani 1.00 1 d .
C(48) C 0.2703(5) 0.3786(5) 0.1229(4) 0.0777(16) Uani 1.00 1 d .
C(49) C 0.6377(3) 0.6667(3) 0.4383(2) 0.0408(8) Uani 1.00 1 d .
H(1) H 0.0463 -0.2666 -0.0600 0.043 Uiso 1.00 1 c R
H(2) H 0.0186 -0.4476 -0.1315 0.061 Uiso 1.00 1 c R
H(3) H 0.1165 -0.5165 -0.0584 0.070 Uiso 1.00 1 c R
H(4) H 0.2352 -0.4040 0.0880 0.062 Uiso 1.00 1 c R
H(5) H 0.2502 -0.3240 0.2476 0.078 Uiso 1.00 1 c R
H(6) H 0.3523 -0.2099 0.3983 0.107 Uiso 1.00 1 c R
H(7) H 0.4435 -0.0174 0.4402 0.101 Uiso 1.00 1 c R
H(8) H 0.5306 0.1933 0.4587 0.103 Uiso 1.00 1 c R
H(9) H 0.5879 0.3686 0.4470 0.132 Uiso 1.00 1 c R
H(10) H 0.5414 0.3880 0.3080 0.116 Uiso 1.00 1 c R
H(11) H 0.4346 0.2300 0.1731 0.080 Uiso 1.00 1 c R
H(12) H 0.0857 -0.1631 0.2618 0.039 Uiso 1.00 1 c R
H(13) H -0.0565 -0.2367 0.1253 0.041 Uiso 1.00 1 c R
H(14) H -0.0723 -0.1196 0.0491 0.044 Uiso 1.00 1 c R
H(15) H 0.0537 0.0730 0.1078 0.041 Uiso 1.00 1 c R
H(16) H 0.1948 0.1477 0.2422 0.041 Uiso 1.00 1 c R
H(17) H 0.2128 0.0278 0.3170 0.040 Uiso 1.00 1 c R
H(18) H 0.9485 0.2954 0.5865 0.043 Uiso 1.00 1 c R
H(19) H 0.9523 0.4618 0.6706 0.056 Uiso 1.00 1 c R
H(20) H 0.8653 0.5386 0.5954 0.059 Uiso 1.00 1 c R
H(21) H 0.7888 0.4528 0.4343 0.048 Uiso 1.00 1 c R
H(22) H 0.8061 0.3982 0.2813 0.047 Uiso 1.00 1 c R
H(23) H 0.7201 0.3030 0.1229 0.053 Uiso 1.00 1 c R
H(24) H 0.6289 0.1094 0.0612 0.048 Uiso 1.00 1 c R
H(25) H 0.5409 -0.1026 0.0210 0.058 Uiso 1.00 1 c R
H(26) H 0.4717 -0.2884 0.0108 0.071 Uiso 1.00 1 c R
H(27) H 0.4926 -0.3332 0.1430 0.071 Uiso 1.00 1 c R
H(28) H 0.5856 -0.1923 0.2904 0.054 Uiso 1.00 1 c R
H(29) H 1.0844 0.1538 0.4938 0.047 Uiso 1.00 1 c R
H(30) H 0.9590 -0.0359 0.4078 0.040 Uiso 1.00 1 c R
H(31) H 0.8431 -0.0853 0.2638 0.046 Uiso 1.00 1 c R
H(32) H 0.8551 0.0565 0.2034 0.056 Uiso 1.00 1 c R
H(33) H 0.9827 0.2440 0.2872 0.061 Uiso 1.00 1 c R
H(34) H 1.0968 0.2921 0.4328 0.056 Uiso 1.00 1 c R
H(35) H 0.6780 0.6425 0.3942 0.049 Uiso 1.00 1 c R

loop_
_atom_site_aniso_label
_atom_site_aniso_U_11
_atom_site_aniso_U_22
_atom_site_aniso_U_33
_atom_site_aniso_U_12
_atom_site_aniso_U_13
_atom_site_aniso_U_23
Ru(1) 0.02234(13) 0.02931(14) 0.01672(12) 0.01556(10) 0.00669(9) 0.00967(10)
Ru(2) 0.02270(13) 0.02218(13) 0.01955(12) 0.01149(10) 0.00679(9) 0.00989(9)
Cl(1) 0.0455(4) 0.0559(5) 0.0256(3) 0.0333(4) 0.0173(3) 0.0244(3)
Cl(2) 0.0500(5) 0.0371(4) 0.0235(3) 0.0151(3) 0.0121(3) 0.0163(3)
Cl(3) 0.0430(5) 0.0588(6) 0.0456(5) 0.0089(5) 0.0011(4) 0.0076(5)
Cl(4) 0.0446(5) 0.0429(5) 0.0472(5) 0.0145(4) 0.0099(4) 0.0192(4)
Cl(5) 0.0499(5) 0.0588(6) 0.0557(6) 0.0263(5) 0.0191(4) 0.0324(5)
S(1) 0.0237(3) 0.0372(4) 0.0272(3) 0.0165(3) 0.0075(3) 0.0075(3)
S(2) 0.0235(3) 0.0269(3) 0.0239(3) 0.0117(3) 0.0063(2) 0.0093(3)
S(3) 0.0437(5) 0.0280(4) 0.0316(4) 0.0177(3) 0.0107(3) 0.0092(3)
S(4) 0.0680(8) 0.0836(9) 0.0711(8) 0.0420(7) 0.0308(6) 0.0535(7)
F(1) 0.075(2) 0.064(2) 0.113(3) 0.0225(18) -0.030(2) -0.032(2)
F(2) 0.082(2) 0.166(3) 0.0525(18) 0.048(2) 0.0173(16) 0.065(2)
F(3) 0.0555(16) 0.121(2) 0.0638(18) 0.0558(18) 0.0222(14) 0.0393(18)
F(4) 0.316(10) 0.225(7) 0.210(7) 0.219(8) 0.142(7) 0.098(6)
F(5) 0.073(3) 0.298(9) 0.163(5) -0.023(4) 0.043(3) 0.082(5)
F(6) 0.203(5) 0.150(4) 0.059(2) 0.087(3) 0.044(2) 0.060(2)
O(1) 0.067(2) 0.062(2) 0.0607(19) 0.0403(17) 0.0259(16) 0.0398(16)
O(2) 0.088(2) 0.0288(15) 0.063(2) 0.0225(16) 0.0091(18) 0.0073(14)
O(3) 0.0486(17) 0.078(2) 0.0461(17) 0.0335(17) 0.0155(14) 0.0109(16)
O(4) 0.128(4) 0.124(4) 0.061(2) 0.038(3) -0.007(2) 0.049(2)
O(5) 0.054(2) 0.177(5) 0.206(6) -0.000(3) -0.001(3) 0.146(5)
O(6) 0.489(15) 0.227(8) 0.161(6) 0.301(10) 0.201(8) 0.124(6)
N(1) 0.0328(14) 0.0304(14) 0.0233(12) 0.0180(12) 0.0103(11) 0.0089(11)
N(2) 0.0290(14) 0.0223(12) 0.0270(13) 0.0113(11) 0.0072(11) 0.0063(10)
C(1) 0.0377(19) 0.0357(18) 0.0266(16) 0.0130(15) 0.0095(14) 0.0054(14)
C(2) 0.056(2) 0.036(2) 0.044(2) 0.0102(19) 0.023(2) 0.0038(17)
C(3) 0.076(3) 0.032(2) 0.075(3) 0.028(2) 0.045(2) 0.019(2)
C(4) 0.063(2) 0.044(2) 0.073(3) 0.036(2) 0.035(2) 0.033(2)
C(5) 0.0414(19) 0.0381(19) 0.0415(19) 0.0267(16) 0.0218(16) 0.0235(16)
C(6) 0.042(2) 0.064(2) 0.039(2) 0.038(2) 0.0179(16) 0.0307(19)
C(7) 0.073(3) 0.108(4) 0.067(3) 0.066(3) 0.031(2) 0.064(3)
C(8) 0.085(4) 0.177(7) 0.065(3) 0.088(5) 0.029(3) 0.083(4)
C(9) 0.060(3) 0.180(7) 0.033(2) 0.072(4) 0.007(2) 0.043(3)
C(10) 0.032(2) 0.105(4) 0.0284(19) 0.041(2) 0.0053(15) 0.014(2)
C(11) 0.0297(17) 0.067(2) 0.0284(17) 0.0328(18) 0.0069(13) 0.0206(17)
C(12) 0.0210(17) 0.049(2) 0.046(2) 0.0120(16) 0.0074(15) -0.0098(18)
C(13) 0.0251(19) 0.089(3) 0.036(2) 0.027(2) 0.0028(16) -0.007(2)
C(14) 0.028(2) 0.129(5) 0.051(2) 0.032(3) -0.002(2) -0.028(3)
C(15) 0.033(2) 0.107(5) 0.096(5) 0.008(3) 0.012(3) -0.057(4)
C(16) 0.047(3) 0.055(3) 0.121(5) 0.003(2) 0.033(3) -0.033(3)
C(17) 0.039(2) 0.050(2) 0.085(3) 0.012(2) 0.025(2) -0.004(2)
C(18) 0.0418(19) 0.047(2) 0.0298(16) 0.0290(17) 0.0237(15) 0.0250(15)
C(19) 0.0277(17) 0.0354(18) 0.0387(19) 0.0113(14) 0.0177(14) 0.0130(15)
C(20) 0.0262(17) 0.059(2) 0.0323(18) 0.0248(17) 0.0100(14) 0.0182(17)
C(21) 0.0390(19) 0.049(2) 0.0383(18) 0.0339(17) 0.0201(15) 0.0218(16)
C(22) 0.0349(18) 0.0333(18) 0.0369(18) 0.0189(15) 0.0189(15) 0.0077(14)
C(23) 0.0315(17) 0.053(2) 0.0203(15) 0.0249(16) 0.0103(13) 0.0095(14)
C(24) 0.043(2) 0.0263(16) 0.0286(17) 0.0125(15) 0.0040(14) 0.0050(13)
C(25) 0.058(2) 0.0289(18) 0.0328(19) 0.0100(18) 0.0070(18) -0.0015(15)
C(26) 0.066(2) 0.0244(17) 0.053(2) 0.0209(18) 0.019(2) 0.0062(17)
C(27) 0.046(2) 0.0288(18) 0.051(2) 0.0204(16) 0.0161(18) 0.0160(16)
C(28) 0.0290(16) 0.0255(15) 0.0360(17) 0.0142(13) 0.0121(13) 0.0117(13)
C(29) 0.0338(17) 0.0361(18) 0.0346(17) 0.0240(15) 0.0157(14) 0.0173(14)
C(30) 0.048(2) 0.042(2) 0.049(2) 0.0311(18) 0.0217(18) 0.0279(18)
C(31) 0.055(2) 0.066(2) 0.045(2) 0.046(2) 0.0257(19) 0.037(2)
C(32) 0.048(2) 0.068(2) 0.0274(17) 0.043(2) 0.0164(15) 0.0242(18)
C(33) 0.0312(17) 0.047(2) 0.0256(15) 0.0270(16) 0.0084(13) 0.0124(14)
C(34) 0.0264(15) 0.0352(17) 0.0285(15) 0.0209(14) 0.0098(12) 0.0153(13)
C(35) 0.0243(16) 0.0327(17) 0.0288(16) 0.0116(14) 0.0001(12) 0.0031(13)
C(36) 0.0275(17) 0.045(2) 0.0268(16) 0.0211(15) 0.0009(13) 0.0067(14)
C(37) 0.041(2) 0.060(2) 0.0323(19) 0.026(2) -0.0045(16) 0.0003(18)
C(38) 0.050(2) 0.052(2) 0.045(2) 0.020(2) -0.013(2) -0.011(2)
C(39) 0.053(2) 0.033(2) 0.061(2) 0.0116(19) -0.010(2) -0.006(2)
C(40) 0.040(2) 0.0326(19) 0.048(2) 0.0113(16) -0.0042(17) 0.0079(17)
C(41) 0.0263(17) 0.047(2) 0.046(2) 0.0202(16) 0.0024(15) 0.0155(17)
C(42) 0.0384(19) 0.0317(17) 0.0415(19) 0.0245(15) 0.0116(15) 0.0172(15)
C(43) 0.039(2) 0.044(2) 0.0299(17) 0.0255(17) 0.0107(15) 0.0012(15)
C(44) 0.050(2) 0.097(3) 0.0242(17) 0.055(2) 0.0225(16) 0.026(2)
C(45) 0.053(2) 0.071(3) 0.079(3) 0.046(2) 0.051(2) 0.060(2)
C(46) 0.0289(19) 0.037(2) 0.080(3) 0.0145(16) 0.024(2) 0.027(2)
C(47) 0.045(2) 0.057(2) 0.040(2) 0.025(2) 0.0114(18) 0.0130(19)
C(48) 0.093(4) 0.076(3) 0.070(3) 0.037(3) 0.033(3) 0.034(3)
C(49) 0.037(2) 0.041(2) 0.039(2) 0.0133(16) 0.0124(16) 0.0130(16)

loop_
_atom_type_symbol
_atom_type_description
_atom_type_scat_dispersion_real
_atom_type_scat_dispersion_imag
_atom_type_scat_source
C C 0.003 0.002
;
International Tables for Crystallography
(1992, Vol. C, Tables 4.2.6.8 and 6.1.1.4)
;
H H 0.000 0.000
;
International Tables for Crystallography
(1992, Vol. C, Table 6.1.1.4)
;
F F 0.017 0.010
;
International Tables for Crystallography
(1992, Vol. C, Tables 4.2.6.8 and 6.1.1.4)
;
N N 0.006 0.003
;
International Tables for Crystallography
(1992, Vol. C, Tables 4.2.6.8 and 6.1.1.4)
;
O O 0.011 0.006
;
International Tables for Crystallography
(1992, Vol. C, Tables 4.2.6.8 and 6.1.1.4)
;
Ru Ru -1.259 0.836
;
International Tables for Crystallography
(1992, Vol. C, Tables 4.2.6.8 and 6.1.1.4)
;
S S 0.125 0.123
;
International Tables for Crystallography
(1992, Vol. C, Tables 4.2.6.8 and 6.1.1.4)
;
Cl Cl 0.148 0.159
;
International Tables for Crystallography
(1992, Vol. C, Tables 4.2.6.8 and 6.1.1.4)
;

loop_
_geom_angle_atom_site_label_1
_geom_angle_atom_site_label_2
_geom_angle_atom_site_label_3
_geom_angle
_geom_angle_publ_flag
Cl(1) Ru(1) S(1) 82.84(3) yes
Cl(1) Ru(1) N(1) 88.28(9) yes
Cl(1) Ru(1) C(18) 163.13(11) yes
Cl(1) Ru(1) C(19) 125.54(11) yes
Cl(1) Ru(1) C(20) 95.76(13) yes
Cl(1) Ru(1) C(21) 89.26(12) yes
Cl(1) Ru(1) C(22) 110.34(12) yes
Cl(1) Ru(1) C(23) 146.95(13) yes
S(1) Ru(1) N(1) 79.20(7) yes
S(1) Ru(1) C(18) 114.04(11) yes
S(1) Ru(1) C(19) 149.65(12) yes
S(1) Ru(1) C(20) 167.76(12) yes
S(1) Ru(1) C(21) 130.33(8) yes
S(1) Ru(1) C(22) 101.55(9) yes
S(1) Ru(1) C(23) 94.55(10) yes
N(1) Ru(1) C(18) 94.82(15) yes
N(1) Ru(1) C(19) 90.15(14) yes
N(1) Ru(1) C(20) 112.97(13) yes
N(1) Ru(1) C(21) 149.73(10) yes
N(1) Ru(1) C(22) 161.36(15) yes
N(1) Ru(1) C(23) 123.75(16) yes
C(18) Ru(1) C(19) 38.07(13) yes
C(18) Ru(1) C(20) 67.76(17) yes
C(18) Ru(1) C(21) 79.71(18) yes
C(18) Ru(1) C(22) 67.67(16) yes
C(18) Ru(1) C(23) 37.29(13) yes
C(19) Ru(1) C(20) 37.05(19) yes
C(19) Ru(1) C(21) 67.14(16) yes
C(19) Ru(1) C(22) 79.91(14) yes
C(19) Ru(1) C(23) 67.86(12) yes
C(20) Ru(1) C(21) 37.43(15) yes
C(20) Ru(1) C(22) 67.45(14) yes
C(20) Ru(1) C(23) 79.97(15) yes
C(21) Ru(1) C(22) 37.06(14) yes
C(21) Ru(1) C(23) 67.39(17) yes
C(22) Ru(1) C(23) 37.74(18) yes
Cl(2) Ru(2) S(2) 84.87(3) yes
Cl(2) Ru(2) N(2) 86.40(9) yes
Cl(2) Ru(2) C(41) 93.58(13) yes
Cl(2) Ru(2) C(42) 90.03(12) yes
Cl(2) Ru(2) C(43) 113.39(13) yes
Cl(2) Ru(2) C(44) 151.07(18) yes
Cl(2) Ru(2) C(45) 159.48(13) yes
Cl(2) Ru(2) C(46) 121.79(15) yes
S(2) Ru(2) N(2) 80.00(7) yes
S(2) Ru(2) C(41) 164.95(11) yes
S(2) Ru(2) C(42) 127.22(8) yes
S(2) Ru(2) C(43) 98.97(10) yes
S(2) Ru(2) C(44) 93.97(12) yes
S(2) Ru(2) C(45) 115.45(14) yes
S(2) Ru(2) C(46) 151.67(16) yes
N(2) Ru(2) C(41) 114.89(13) yes
N(2) Ru(2) C(42) 152.13(10) yes
N(2) Ru(2) C(43) 160.10(15) yes
N(2) Ru(2) C(44) 122.0(2) yes
N(2) Ru(2) C(45) 94.13(17) yes
N(2) Ru(2) C(46) 91.48(15) yes
C(41) Ru(2) C(42) 37.74(13) yes
C(41) Ru(2) C(43) 67.88(14) yes
C(41) Ru(2) C(44) 80.15(18) yes
C(41) Ru(2) C(45) 67.6(2) yes
C(41) Ru(2) C(46) 36.8(2) yes
C(42) Ru(2) C(43) 37.20(15) yes
C(42) Ru(2) C(44) 67.7(2) yes
C(42) Ru(2) C(45) 79.9(2) yes
C(42) Ru(2) C(46) 67.14(17) yes
C(43) Ru(2) C(44) 38.1(2) yes
C(43) Ru(2) C(45) 68.17(18) yes
C(43) Ru(2) C(46) 80.04(15) yes
C(44) Ru(2) C(45) 37.42(17) yes
C(44) Ru(2) C(46) 67.63(17) yes
C(45) Ru(2) C(46) 37.72(19) yes
Ru(1) S(1) C(11) 94.18(13) yes
Ru(1) S(1) C(12) 113.56(16) yes
C(11) S(1) C(12) 91.1(2) yes
Ru(2) S(2) C(34) 94.46(11) yes
Ru(2) S(2) C(35) 116.15(14) yes
C(34) S(2) C(35) 90.92(17) yes
O(1) S(3) O(2) 113.1(2) yes
O(1) S(3) O(3) 115.1(2) yes
O(1) S(3) C(47) 103.4(2) yes
O(2) S(3) O(3) 115.8(2) yes
O(2) S(3) C(47) 103.7(2) yes
O(3) S(3) C(47) 103.7(2) yes
O(4) S(4) O(5) 109.4(4) yes
O(4) S(4) O(6) 119.8(4) yes
O(4) S(4) C(48) 105.9(4) yes
O(5) S(4) O(6) 113.9(6) yes
O(5) S(4) C(48) 100.8(3) yes
O(6) S(4) C(48) 104.7(5) yes
Ru(1) N(1) C(1) 115.8(3) yes
Ru(1) N(1) C(5) 125.6(2) yes
C(1) N(1) C(5) 118.3(3) yes
Ru(2) N(2) C(24) 115.7(3) yes
Ru(2) N(2) C(28) 125.9(2) yes
C(24) N(2) C(28) 118.4(3) yes
N(1) C(1) C(2) 122.1(4) yes
C(1) C(2) C(3) 120.1(3) yes
C(2) C(3) C(4) 118.3(4) yes
C(3) C(4) C(5) 120.7(5) yes
N(1) C(5) C(4) 120.5(3) yes
N(1) C(5) C(6) 118.8(3) yes
C(4) C(5) C(6) 120.7(4) yes
C(5) C(6) C(7) 121.3(4) yes
C(5) C(6) C(11) 122.3(4) yes
C(7) C(6) C(11) 116.3(3) yes
C(6) C(7) C(8) 121.2(7) yes
C(7) C(8) C(9) 121.5(9) yes
C(8) C(9) C(10) 118.7(5) yes
C(9) C(10) C(11) 118.3(5) yes
C(9) C(10) C(13) 128.8(4) yes
C(11) C(10) C(13) 112.8(5) yes
S(1) C(11) C(6) 123.6(3) yes
S(1) C(11) C(10) 112.3(4) yes
C(6) C(11) C(10) 123.9(5) yes
S(1) C(12) C(13) 111.9(3) yes
S(1) C(12) C(17) 125.2(4) yes
C(13) C(12) C(17) 122.9(4) yes
C(10) C(13) C(12) 111.9(3) yes
C(10) C(13) C(14) 131.1(6) yes
C(12) C(13) C(14) 116.9(6) yes
C(13) C(14) C(15) 121.0(7) yes
C(14) C(15) C(16) 120.7(6) yes
C(15) C(16) C(17) 121.6(7) yes
C(12) C(17) C(16) 116.9(6) yes
Ru(1) C(18) C(19) 70.4(2) yes
Ru(1) C(18) C(23) 70.3(2) yes
C(19) C(18) C(23) 118.7(4) yes
Ru(1) C(19) C(18) 71.5(2) yes
Ru(1) C(19) C(20) 71.7(2) yes
C(18) C(19) C(20) 120.4(3) yes
Ru(1) C(20) C(19) 71.3(2) yes
Ru(1) C(20) C(21) 71.1(2) yes
C(19) C(20) C(21) 119.7(3) yes
Ru(1) C(21) C(20) 71.5(3) yes
Ru(1) C(21) C(22) 71.7(2) yes
C(20) C(21) C(22) 121.0(4) yes
Ru(1) C(22) C(21) 71.3(2) yes
Ru(1) C(22) C(23) 70.5(2) yes
C(21) C(22) C(23) 119.3(3) yes
Ru(1) C(23) C(18) 72.4(2) yes
Ru(1) C(23) C(22) 71.7(2) yes
C(18) C(23) C(22) 120.9(3) yes
N(2) C(24) C(25) 123.5(4) yes
C(24) C(25) C(26) 117.9(3) yes
C(25) C(26) C(27) 119.2(4) yes
C(26) C(27) C(28) 120.6(4) yes
N(2) C(28) C(27) 120.3(3) yes
N(2) C(28) C(29) 119.4(3) yes
C(27) C(28) C(29) 120.3(4) yes
C(28) C(29) C(30) 122.0(3) yes
C(28) C(29) C(34) 122.0(4) yes
C(30) C(29) C(34) 116.0(3) yes
C(29) C(30) C(31) 121.4(3) yes
C(30) C(31) C(32) 121.3(5) yes
C(31) C(32) C(33) 119.1(3) yes
C(32) C(33) C(34) 118.7(3) yes
C(32) C(33) C(36) 129.2(3) yes
C(34) C(33) C(36) 112.2(3) yes
S(2) C(34) C(29) 123.8(2) yes
S(2) C(34) C(33) 112.7(2) yes
C(29) C(34) C(33) 123.4(4) yes
S(2) C(35) C(36) 111.7(2) yes
S(2) C(35) C(40) 125.3(3) yes
C(36) C(35) C(40) 122.9(3) yes
C(33) C(36) C(35) 112.4(2) yes
C(33) C(36) C(37) 129.5(4) yes
C(35) C(36) C(37) 118.0(4) yes
C(36) C(37) C(38) 119.9(4) yes
C(37) C(38) C(39) 120.8(3) yes
C(38) C(39) C(40) 121.3(4) yes
C(35) C(40) C(39) 117.0(4) yes
Ru(2) C(41) C(42) 71.2(2) yes
Ru(2) C(41) C(46) 71.3(2) yes
C(42) C(41) C(46) 119.6(4) yes
Ru(2) C(42) C(41) 71.0(2) yes
Ru(2) C(42) C(43) 71.0(2) yes
C(41) C(42) C(43) 120.4(4) yes
Ru(2) C(43) C(42) 71.8(2) yes
Ru(2) C(43) C(44) 70.2(2) yes
C(42) C(43) C(44) 119.0(3) yes
Ru(2) C(44) C(43) 71.7(2) yes
Ru(2) C(44) C(45) 71.8(2) yes
C(43) C(44) C(45) 120.6(4) yes
Ru(2) C(45) C(44) 70.7(2) yes
Ru(2) C(45) C(46) 71.3(3) yes
C(44) C(45) C(46) 119.3(5) yes
Ru(2) C(46) C(41) 71.9(2) yes
Ru(2) C(46) C(45) 71.0(2) yes
C(41) C(46) C(45) 120.9(3) yes
S(3) C(47) F(1) 112.5(4) yes
S(3) C(47) F(2) 110.3(2) yes
S(3) C(47) F(3) 112.3(3) yes
F(1) C(47) F(2) 106.6(4) yes
F(1) C(47) F(3) 108.1(3) yes
F(2) C(47) F(3) 106.7(5) yes
S(4) C(48) F(4) 111.0(6) yes
S(4) C(48) F(5) 115.0(5) yes
S(4) C(48) F(6) 109.7(6) yes
F(4) C(48) F(5) 108.5(9) yes
F(4) C(48) F(6) 106.4(6) yes
F(5) C(48) F(6) 105.7(8) yes
Cl(3) C(49) Cl(4) 110.4(2) yes
Cl(3) C(49) Cl(5) 111.7(2) yes
Cl(4) C(49) Cl(5) 110.06(19) yes
N(1) C(1) H(1) 118.9 no
C(2) C(1) H(1) 119.0 no
C(1) C(2) H(2) 119.9 no
C(3) C(2) H(2) 120.0 no
C(2) C(3) H(3) 120.9 no
C(4) C(3) H(3) 120.8 no
C(3) C(4) H(4) 119.6 no
C(5) C(4) H(4) 119.6 no
C(6) C(7) H(5) 119.4 no
C(8) C(7) H(5) 119.4 no
C(7) C(8) H(6) 119.3 no
C(9) C(8) H(6) 119.2 no
C(8) C(9) H(7) 120.6 no
C(10) C(9) H(7) 120.6 no
C(13) C(14) H(8) 119.5 no
C(15) C(14) H(8) 119.5 no
C(14) C(15) H(9) 119.6 no
C(16) C(15) H(9) 119.7 no
C(15) C(16) H(10) 119.2 no
C(17) C(16) H(10) 119.3 no
C(12) C(17) H(11) 121.6 no
C(16) C(17) H(11) 121.5 no
Ru(1) C(18) H(12) 130.8 no
C(19) C(18) H(12) 120.6 no
C(23) C(18) H(12) 120.7 no
Ru(1) C(19) H(13) 129.9 no
C(18) C(19) H(13) 119.6 no
C(20) C(19) H(13) 120.0 no
Ru(1) C(20) H(14) 129.6 no
C(19) C(20) H(14) 119.9 no
C(21) C(20) H(14) 120.4 no
Ru(1) C(21) H(15) 130.0 no
C(20) C(21) H(15) 119.4 no
C(22) C(21) H(15) 119.6 no
Ru(1) C(22) H(16) 130.5 no
C(21) C(22) H(16) 120.5 no
C(23) C(22) H(16) 120.2 no
Ru(1) C(23) H(17) 128.8 no
C(18) C(23) H(17) 119.4 no
C(22) C(23) H(17) 119.7 no
N(2) C(24) H(18) 118.3 no
C(25) C(24) H(18) 118.3 no
C(24) C(25) H(19) 121.0 no
C(26) C(25) H(19) 121.0 no
C(25) C(26) H(20) 120.4 no
C(27) C(26) H(20) 120.4 no
C(26) C(27) H(21) 119.7 no
C(28) C(27) H(21) 119.7 no
C(29) C(30) H(22) 119.3 no
C(31) C(30) H(22) 119.3 no
C(30) C(31) H(23) 119.4 no
C(32) C(31) H(23) 119.4 no
C(31) C(32) H(24) 120.4 no
C(33) C(32) H(24) 120.4 no
C(36) C(37) H(25) 120.0 no
C(38) C(37) H(25) 120.0 no
C(37) C(38) H(26) 119.6 no
C(39) C(38) H(26) 119.7 no
C(38) C(39) H(27) 119.3 no
C(40) C(39) H(27) 119.3 no
C(35) C(40) H(28) 121.5 no
C(39) C(40) H(28) 121.5 no
Ru(2) C(41) H(29) 129.7 no
C(42) C(41) H(29) 120.1 no
C(46) C(41) H(29) 120.3 no
Ru(2) C(42) H(30) 130.9 no
C(41) C(42) H(30) 119.8 no
C(43) C(42) H(30) 119.8 no
Ru(2) C(43) H(31) 130.0 no
C(42) C(43) H(31) 120.4 no
C(44) C(43) H(31) 120.6 no
Ru(2) C(44) H(32) 129.2 no
C(43) C(44) H(32) 119.7 no
C(45) C(44) H(32) 119.7 no
Ru(2) C(45) H(33) 130.1 no
C(44) C(45) H(33) 120.4 no
C(46) C(45) H(33) 120.3 no
Ru(2) C(46) H(34) 130.2 no
C(41) C(46) H(34) 119.5 no
C(45) C(46) H(34) 119.6 no
Cl(3) C(49) H(35) 108.2 no
Cl(4) C(49) H(35) 108.2 no
Cl(5) C(49) H(35) 108.2 no

loop_
_geom_bond_atom_site_label_1
_geom_bond_atom_site_label_2
_geom_bond_distance
_geom_bond_publ_flag
Ru(1) Cl(1) 2.3847(10) yes
Ru(1) S(1) 2.3821(9) yes
Ru(1) N(1) 2.161(3) yes
Ru(1) C(18) 2.204(4) yes
Ru(1) C(19) 2.189(3) yes
Ru(1) C(20) 2.195(4) yes
Ru(1) C(21) 2.189(5) yes
Ru(1) C(22) 2.194(4) yes
Ru(1) C(23) 2.178(3) yes
Ru(2) Cl(2) 2.3795(10) yes
Ru(2) S(2) 2.3901(8) yes
Ru(2) N(2) 2.164(3) yes
Ru(2) C(41) 2.188(4) yes
Ru(2) C(42) 2.191(5) yes
Ru(2) C(43) 2.181(4) yes
Ru(2) C(44) 2.162(4) yes
Ru(2) C(45) 2.176(5) yes
Ru(2) C(46) 2.181(4) yes
Cl(3) C(49) 1.762(3) yes
Cl(4) C(49) 1.766(4) yes
Cl(5) C(49) 1.750(5) yes
S(1) C(11) 1.762(5) yes
S(1) C(12) 1.757(3) yes
S(2) C(34) 1.760(4) yes
S(2) C(35) 1.769(3) yes
S(3) O(1) 1.438(4) yes
S(3) O(2) 1.420(3) yes
S(3) O(3) 1.423(4) yes
S(3) C(47) 1.817(4) yes
S(4) O(4) 1.393(6) yes
S(4) O(5) 1.428(4) yes
S(4) O(6) 1.351(14) yes
S(4) C(48) 1.761(8) yes
F(1) C(47) 1.310(6) yes
F(2) C(47) 1.333(7) yes
F(3) C(47) 1.318(6) yes
F(4) C(48) 1.318(14) yes
F(5) C(48) 1.244(8) yes
F(6) C(48) 1.340(10) yes
N(1) C(1) 1.343(4) yes
N(1) C(5) 1.371(6) yes
N(2) C(24) 1.345(4) yes
N(2) C(28) 1.358(6) yes
C(1) C(2) 1.383(6) yes
C(2) C(3) 1.373(9) yes
C(3) C(4) 1.365(6) yes
C(4) C(5) 1.393(6) yes
C(5) C(6) 1.478(4) yes
C(6) C(7) 1.403(9) yes
C(6) C(11) 1.376(6) yes
C(7) C(8) 1.367(8) yes
C(8) C(9) 1.390(14) yes
C(9) C(10) 1.396(11) yes
C(10) C(11) 1.389(4) yes
C(10) C(13) 1.445(9) yes
C(12) C(13) 1.414(7) yes
C(12) C(17) 1.388(8) yes
C(13) C(14) 1.403(7) yes
C(14) C(15) 1.358(14) yes
C(15) C(16) 1.385(14) yes
C(16) C(17) 1.391(8) yes
C(18) C(19) 1.433(5) yes
C(18) C(23) 1.401(5) yes
C(19) C(20) 1.393(7) yes
C(20) C(21) 1.407(5) yes
C(21) C(22) 1.393(5) yes
C(22) C(23) 1.414(7) yes
C(24) C(25) 1.388(6) yes
C(25) C(26) 1.380(8) yes
C(26) C(27) 1.372(6) yes
C(27) C(28) 1.394(5) yes
C(28) C(29) 1.466(4) yes
C(29) C(30) 1.398(7) yes
C(29) C(34) 1.398(4) yes
C(30) C(31) 1.400(5) yes
C(31) C(32) 1.370(6) yes
C(32) C(33) 1.405(7) yes
C(33) C(34) 1.396(4) yes
C(33) C(36) 1.450(5) yes
C(35) C(36) 1.410(6) yes
C(35) C(40) 1.381(6) yes
C(36) C(37) 1.392(4) yes
C(37) C(38) 1.380(7) yes
C(38) C(39) 1.384(8) yes
C(39) C(40) 1.396(5) yes
C(41) C(42) 1.416(4) yes
C(41) C(46) 1.381(8) yes
C(42) C(43) 1.395(5) yes
C(43) C(44) 1.419(8) yes
C(44) C(45) 1.392(6) yes
C(45) C(46) 1.409(7) yes
C(1) H(1) 0.950 no
C(2) H(2) 0.950 no
C(3) H(3) 0.950 no
C(4) H(4) 0.950 no
C(7) H(5) 0.950 no
C(8) H(6) 0.950 no
C(9) H(7) 0.950 no
C(14) H(8) 0.950 no
C(15) H(9) 0.950 no
C(16) H(10) 0.950 no
C(17) H(11) 0.950 no
C(18) H(12) 0.930 no
C(19) H(13) 0.930 no
C(20) H(14) 0.930 no
C(21) H(15) 0.930 no
C(22) H(16) 0.930 no
C(23) H(17) 0.930 no
C(24) H(18) 0.950 no
C(25) H(19) 0.950 no
C(26) H(20) 0.950 no
C(27) H(21) 0.950 no
C(30) H(22) 0.950 no
C(31) H(23) 0.950 no
C(32) H(24) 0.950 no
C(37) H(25) 0.950 no
C(38) H(26) 0.950 no
C(39) H(27) 0.950 no
C(40) H(28) 0.950 no
C(41) H(29) 0.930 no
C(42) H(30) 0.930 no
C(43) H(31) 0.930 no
C(44) H(32) 0.930 no
C(45) H(33) 0.930 no
C(46) H(34) 0.930 no
C(49) H(35) 0.950 no

loop_
_geom_contact_atom_site_label_1
_geom_contact_atom_site_label_2
_geom_contact_distance
_geom_contact_site_symmetry_2
Cl(1) C(32) 3.524(5) 2_655
Cl(1) C(44) 3.532(4) 2_655
Cl(2) Cl(4) 3.1520(14) 1_545
Cl(2) C(18) 3.553(4) 2_656
Cl(2) C(23) 3.589(4) 2_656
Cl(3) F(3) 3.297(3) .
Cl(3) F(5) 3.471(7) .
Cl(3) O(4) 3.346(4) .
Cl(3) C(15) 3.575(8) 2_666
Cl(4) Cl(2) 3.1520(14) 1_565
Cl(4) C(14) 3.576(6) 2_666
Cl(4) C(41) 3.588(4) 2_766
Cl(5) O(4) 2.956(6) 2_666
Cl(5) C(15) 3.514(8) 2_666
S(2) C(10) 3.587(4) .
F(1) C(3) 3.468(8) 2_655
F(1) C(31) 3.312(8) .
F(2) F(6) 2.749(6) 2_665
F(2) C(19) 3.468(4) 1_665
F(3) Cl(3) 3.297(3) .
F(3) F(5) 3.304(6) .
F(3) C(39) 3.414(8) 1_565
F(3) C(49) 3.264(5) .
F(4) C(17) 3.593(13) .
F(5) Cl(3) 3.471(7) .
F(5) F(3) 3.304(6) .
F(6) F(2) 2.749(6) 2_665
F(6) C(4) 3.492(10) 1_565
F(6) C(19) 3.594(5) 2_555
O(1) C(27) 3.448(6) .
O(1) C(30) 3.425(6) .
O(1) C(49) 3.224(6) .
O(2) C(18) 3.437(5) 1_665
O(2) C(19) 3.531(6) 1_665
O(2) C(41) 3.565(5) 2_766
O(2) C(42) 3.151(5) 1_565
O(2) C(43) 3.224(6) 1_565
O(3) C(2) 3.529(6) 2_655
O(3) C(3) 3.300(6) 2_655
O(3) C(18) 3.487(5) 1_665
O(3) C(19) 3.523(6) 1_665
O(3) C(24) 3.499(5) 2_766
O(3) C(25) 3.590(7) 2_766
O(4) Cl(3) 3.346(4) .
O(4) Cl(5) 2.956(6) 2_666
O(5) C(1) 3.244(9) 2_555
O(5) C(21) 3.266(9) .
O(5) C(22) 3.543(10) .
O(5) C(45) 3.225(10) 1_455
O(6) C(2) 3.547(14) 2_555
O(6) C(7) 3.442(13) 1_565
O(6) C(25) 3.386(13) 2_666
O(6) C(26) 3.475(11) 2_666
C(1) O(5) 3.244(9) 2_555
C(1) C(31) 3.571(6) 2_655
C(2) O(3) 3.529(6) 2_655
C(2) O(6) 3.547(14) 2_555
C(2) C(3) 3.499(7) 2_545
C(2) C(31) 3.503(7) 2_655
C(3) F(1) 3.468(8) 2_655
C(3) O(3) 3.300(6) 2_655
C(3) C(2) 3.499(7) 2_545
C(3) C(3) 3.510(8) 2_545
C(4) F(6) 3.492(10) 1_545
C(7) O(6) 3.442(13) 1_545
C(10) S(2) 3.587(4) .
C(10) C(35) 3.563(7) .
C(13) C(34) 3.489(6) .
C(14) Cl(4) 3.576(6) 2_666
C(15) Cl(3) 3.575(8) 2_666
C(15) Cl(5) 3.514(8) 2_666
C(15) C(27) 3.399(7) .
C(15) C(29) 3.578(9) .
C(17) F(4) 3.593(13) .
C(18) Cl(2) 3.553(4) 2_656
C(18) O(2) 3.437(5) 1_445
C(18) O(3) 3.487(5) 1_445
C(18) C(42) 3.570(6) 1_455
C(18) C(43) 3.590(7) 1_455
C(19) F(2) 3.468(4) 1_445
C(19) F(6) 3.594(5) 2_555
C(19) O(2) 3.531(6) 1_445
C(19) O(3) 3.523(6) 1_445
C(19) C(43) 3.482(6) 1_455
C(20) C(43) 3.452(6) 1_455
C(20) C(44) 3.516(7) 1_455
C(21) O(5) 3.266(9) .
C(21) C(43) 3.528(6) 1_455
C(21) C(44) 3.221(7) 1_455
C(22) O(5) 3.543(10) .
C(22) C(44) 3.542(7) 1_455
C(22) C(45) 3.580(7) 1_455
C(23) Cl(2) 3.589(4) 2_656
C(23) C(42) 3.468(6) 1_455
C(24) O(3) 3.499(5) 2_766
C(25) O(3) 3.590(7) 2_766
C(25) O(6) 3.386(13) 2_666
C(26) O(6) 3.475(11) 2_666
C(27) O(1) 3.448(6) .
C(27) C(15) 3.399(7) .
C(29) C(15) 3.578(9) .
C(30) O(1) 3.425(6) .
C(31) F(1) 3.312(8) .
C(31) C(1) 3.571(6) 2_655
C(31) C(2) 3.503(7) 2_655
C(32) Cl(1) 3.524(5) 2_655
C(34) C(13) 3.489(6) .
C(35) C(10) 3.563(7) .
C(39) F(3) 3.414(8) 1_545
C(41) Cl(4) 3.588(4) 2_766
C(41) O(2) 3.565(5) 2_766
C(42) O(2) 3.151(5) 1_545
C(42) C(18) 3.570(6) 1_655
C(42) C(23) 3.468(6) 1_655
C(43) O(2) 3.224(6) 1_545
C(43) C(18) 3.590(7) 1_655
C(43) C(19) 3.482(6) 1_655
C(43) C(20) 3.452(6) 1_655
C(43) C(21) 3.528(6) 1_655
C(44) Cl(1) 3.532(4) 2_655
C(44) C(20) 3.516(7) 1_655
C(44) C(21) 3.221(7) 1_655
C(44) C(22) 3.542(7) 1_655
C(45) O(5) 3.225(10) 1_655
C(45) C(22) 3.580(7) 1_655
C(49) F(3) 3.264(5) .
C(49) O(1) 3.224(6) .
Cl(1) H(14) 3.168 2_555
Cl(1) H(15) 3.075 2_555
Cl(1) H(24) 3.349 2_655
Cl(1) H(32) 2.693 2_655
Cl(2) H(12) 2.986 2_656
Cl(2) H(17) 3.051 2_656
Cl(2) H(30) 3.333 2_756
Cl(3) H(8) 3.492 2_666
Cl(3) H(9) 3.003 2_666
Cl(3) H(10) 3.166 .
Cl(3) H(28) 3.430 1_565
Cl(4) H(8) 3.350 2_666
Cl(4) H(17) 3.193 2_666
Cl(4) H(28) 2.971 1_565
Cl(4) H(29) 2.957 2_766
Cl(5) H(9) 3.231 .
Cl(5) H(9) 3.479 2_666
Cl(5) H(34) 3.045 2_766
S(1) H(24) 3.241 2_655
S(1) H(25) 3.577 2_655
S(3) H(12) 3.509 1_665
S(3) H(13) 3.443 1_665
S(3) H(18) 3.085 2_766
S(3) H(22) 3.289 .
S(3) H(29) 3.539 2_766
S(3) H(35) 2.990 .
S(4) H(1) 3.330 2_555
S(4) H(16) 3.471 .
S(4) H(20) 3.269 2_666
S(4) H(33) 3.375 1_455
F(1) H(3) 3.119 2_655
F(1) H(10) 3.545 .
F(1) H(22) 3.273 .
F(1) H(23) 2.625 .
F(1) H(26) 2.821 2_655
F(2) H(3) 3.182 2_655
F(2) H(13) 2.718 1_665
F(2) H(31) 3.535 1_565
F(3) H(10) 3.390 .
F(3) H(27) 2.856 1_565
F(3) H(28) 3.284 1_565
F(3) H(35) 2.591 .
F(4) H(11) 2.863 .
F(4) H(14) 2.972 2_555
F(4) H(15) 3.359 .
F(4) H(16) 3.357 .
F(5) H(4) 3.393 1_565
F(5) H(27) 2.755 1_565
F(6) H(1) 3.437 2_555
F(6) H(3) 3.029 1_565
F(6) H(4) 2.788 1_565
F(6) H(13) 2.884 2_555
F(6) H(14) 3.195 2_555
O(1) H(10) 3.382 .
O(1) H(18) 3.102 2_766
O(1) H(21) 2.572 .
O(1) H(22) 2.575 .
O(1) H(29) 3.386 2_766
O(1) H(34) 3.246 2_766
O(1) H(35) 2.322 .
O(2) H(12) 3.143 1_665
O(2) H(13) 3.307 1_665
O(2) H(18) 3.352 2_766
O(2) H(29) 2.719 2_766
O(2) H(30) 2.516 1_565
O(2) H(31) 2.674 1_565
O(2) H(35) 2.999 .
O(3) H(2) 3.096 2_655
O(3) H(3) 2.629 2_655
O(3) H(12) 2.872 1_665
O(3) H(13) 2.932 1_665
O(3) H(18) 2.794 2_766
O(3) H(19) 3.013 2_766
O(3) H(22) 3.165 .
O(4) H(16) 2.804 .
O(4) H(20) 2.971 2_666
O(4) H(33) 3.459 1_455
O(4) H(34) 3.442 1_455
O(5) H(1) 2.356 2_555
O(5) H(2) 3.509 2_555
O(5) H(14) 3.289 2_555
O(5) H(15) 2.548 .
O(5) H(16) 3.111 .
O(5) H(33) 2.666 1_455
O(6) H(1) 3.366 2_555
O(6) H(2) 2.810 2_555
O(6) H(4) 2.964 1_565
O(6) H(5) 2.504 1_565
O(6) H(19) 2.908 2_666
O(6) H(20) 3.047 2_666
N(1) H(23) 3.577 2_655
C(1) H(23) 3.234 2_655
C(2) H(3) 3.444 2_545
C(2) H(23) 2.974 2_655
C(3) H(2) 3.596 2_545
C(3) H(23) 3.044 2_655
C(4) H(2) 3.509 2_545
C(4) H(23) 3.374 2_655
C(8) H(7) 3.565 2_656
C(8) H(8) 3.329 2_656
C(9) H(7) 2.926 2_656
C(14) H(6) 3.420 2_656
C(15) H(21) 3.058 .
C(16) H(21) 3.491 .
C(18) H(30) 3.513 1_455
C(18) H(31) 3.560 1_455
C(19) H(31) 3.205 1_455
C(20) H(15) 3.359 2_555
C(20) H(31) 3.318 1_455
C(20) H(32) 3.424 1_455
C(21) H(14) 3.507 2_555
C(21) H(32) 3.268 1_455
C(24) H(6) 3.583 2_656
C(25) H(5) 3.539 2_656
C(25) H(22) 3.521 2_766
C(26) H(9) 3.567 .
C(26) H(33) 3.570 2_766
C(26) H(34) 3.136 2_766
C(27) H(9) 2.977 .
C(27) H(34) 3.546 2_766
C(32) H(25) 3.147 2_655
C(37) H(24) 3.176 2_655
C(39) H(4) 3.523 .
C(41) H(30) 3.132 2_756
C(42) H(29) 3.406 2_756
C(42) H(30) 3.222 2_756
C(44) H(15) 3.328 1_655
C(45) H(15) 3.585 1_655
C(45) H(16) 3.521 1_655
C(45) H(20) 3.320 2_766
C(46) H(16) 3.532 1_655
C(46) H(20) 3.119 2_766
C(47) H(3) 3.460 2_655
C(47) H(13) 3.585 1_665
C(47) H(35) 3.256 .
C(48) H(4) 3.471 1_565
C(48) H(14) 3.570 2_555
C(49) H(10) 3.436 .
C(49) H(29) 3.481 2_766
H(1) S(4) 3.330 2_555
H(1) F(6) 3.437 2_555
H(1) O(5) 2.356 2_555
H(1) O(6) 3.366 2_555
H(2) O(3) 3.096 2_655
H(2) O(5) 3.509 2_555
H(2) O(6) 2.810 2_555
H(2) C(3) 3.596 2_545
H(2) C(4) 3.509 2_545
H(2) H(4) 3.506 2_545
H(2) H(5) 3.591 2_545
H(2) H(19) 2.850 1_444
H(2) H(22) 3.550 2_655
H(2) H(23) 3.313 2_655
H(3) F(1) 3.119 2_655
H(3) F(2) 3.182 2_655
H(3) F(6) 3.029 1_545
H(3) O(3) 2.629 2_655
H(3) C(2) 3.444 2_545
H(3) C(47) 3.460 2_655
H(3) H(13) 3.046 2_545
H(3) H(23) 3.397 2_655
H(4) F(5) 3.393 1_545
H(4) F(6) 2.788 1_545
H(4) O(6) 2.964 1_545
H(4) C(39) 3.523 .
H(4) C(48) 3.471 1_545
H(4) H(2) 3.506 2_545
H(4) H(26) 3.509 .
H(4) H(27) 3.248 .
H(5) O(6) 2.504 1_545
H(5) C(25) 3.539 2_656
H(5) H(2) 3.591 2_545
H(5) H(19) 3.274 2_656
H(6) C(14) 3.420 2_656
H(6) C(24) 3.583 2_656
H(6) H(7) 3.335 2_656
H(6) H(8) 2.516 2_656
H(7) C(8) 3.565 2_656
H(7) C(9) 2.926 2_656
H(7) H(6) 3.335 2_656
H(7) H(7) 2.061 2_656
H(7) H(8) 3.374 2_656
H(8) Cl(3) 3.492 2_666
H(8) Cl(4) 3.350 2_666
H(8) C(8) 3.329 2_656
H(8) H(6) 2.516 2_656
H(8) H(7) 3.374 2_656
H(9) Cl(3) 3.003 2_666
H(9) Cl(5) 3.231 .
H(9) Cl(5) 3.479 2_666
H(9) C(26) 3.567 .
H(9) C(27) 2.977 .
H(9) H(21) 2.627 .
H(10) Cl(3) 3.166 .
H(10) F(1) 3.545 .
H(10) F(3) 3.390 .
H(10) O(1) 3.382 .
H(10) C(49) 3.436 .
H(10) H(21) 3.408 .
H(10) H(35) 3.062 .
H(11) F(4) 2.863 .
H(11) H(25) 3.180 2_655
H(11) H(26) 3.391 2_655
H(12) Cl(2) 2.986 2_656
H(12) S(3) 3.509 1_445
H(12) O(2) 3.143 1_445
H(12) O(3) 2.872 1_445
H(12) H(18) 3.332 2_656
H(12) H(30) 3.546 1_455
H(13) S(3) 3.443 1_445
H(13) F(2) 2.718 1_445
H(13) F(6) 2.884 2_555
H(13) O(2) 3.307 1_445
H(13) O(3) 2.932 1_445
H(13) C(47) 3.585 1_445
H(13) H(3) 3.046 2_545
H(13) H(31) 3.415 1_455
H(14) Cl(1) 3.168 2_555
H(14) F(4) 2.972 2_555
H(14) F(6) 3.195 2_555
H(14) O(5) 3.289 2_555
H(14) C(21) 3.507 2_555
H(14) C(48) 3.570 2_555
H(14) H(15) 2.718 2_555
H(14) H(31) 3.599 1_455
H(14) H(32) 3.481 1_455
H(15) Cl(1) 3.075 2_555
H(15) F(4) 3.359 .
H(15) O(5) 2.548 .
H(15) C(20) 3.359 2_555
H(15) C(44) 3.328 1_455
H(15) C(45) 3.585 1_455
H(15) H(14) 2.718 2_555
H(15) H(15) 3.205 2_555
H(15) H(32) 3.208 1_455
H(16) S(4) 3.471 .
H(16) F(4) 3.357 .
H(16) O(4) 2.804 .
H(16) O(5) 3.111 .
H(16) C(45) 3.521 1_455
H(16) C(46) 3.532 1_455
H(17) Cl(2) 3.051 2_656
H(17) Cl(4) 3.193 2_666
H(18) S(3) 3.085 2_766
H(18) O(1) 3.102 2_766
H(18) O(2) 3.352 2_766
H(18) O(3) 2.794 2_766
H(18) H(12) 3.332 2_656
H(19) O(3) 3.013 2_766
H(19) O(6) 2.908 2_666
H(19) H(2) 2.850 1_666
H(19) H(5) 3.274 2_656
H(19) H(22) 2.999 2_766
H(20) S(4) 3.269 2_666
H(20) O(4) 2.971 2_666
H(20) O(6) 3.047 2_666
H(20) C(45) 3.320 2_766
H(20) C(46) 3.119 2_766
H(20) H(33) 2.825 2_766
H(20) H(34) 2.407 2_766
H(21) O(1) 2.572 .
H(21) C(15) 3.058 .
H(21) C(16) 3.491 .
H(21) H(9) 2.627 .
H(21) H(10) 3.408 .
H(21) H(34) 3.200 2_766
H(22) S(3) 3.289 .
H(22) F(1) 3.273 .
H(22) O(1) 2.575 .
H(22) O(3) 3.165 .
H(22) C(25) 3.521 2_766
H(22) H(2) 3.550 2_655
H(22) H(19) 2.999 2_766
H(23) F(1) 2.625 .
H(23) N(1) 3.577 2_655
H(23) C(1) 3.234 2_655
H(23) C(2) 2.974 2_655
H(23) C(3) 3.044 2_655
H(23) C(4) 3.374 2_655
H(23) H(2) 3.313 2_655
H(23) H(3) 3.397 2_655
H(23) H(25) 3.527 2_655
H(23) H(26) 3.107 2_655
H(24) Cl(1) 3.349 2_655
H(24) S(1) 3.241 2_655
H(24) C(37) 3.176 2_655
H(24) H(24) 3.484 2_655
H(24) H(25) 2.511 2_655
H(25) S(1) 3.577 2_655
H(25) C(32) 3.147 2_655
H(25) H(11) 3.180 2_655
H(25) H(23) 3.527 2_655
H(25) H(24) 2.511 2_655
H(26) F(1) 2.821 2_655
H(26) H(4) 3.509 .
H(26) H(11) 3.391 2_655
H(26) H(23) 3.107 2_655
H(27) F(3) 2.856 1_545
H(27) F(5) 2.755 1_545
H(27) H(4) 3.248 .
H(28) Cl(3) 3.430 1_545
H(28) Cl(4) 2.971 1_545
H(28) F(3) 3.284 1_545
H(29) Cl(4) 2.957 2_766
H(29) S(3) 3.539 2_766
H(29) O(1) 3.386 2_766
H(29) O(2) 2.719 2_766
H(29) C(42) 3.406 2_756
H(29) C(49) 3.481 2_766
H(29) H(30) 2.517 2_756
H(29) H(35) 3.238 2_766
H(30) Cl(2) 3.333 2_756
H(30) O(2) 2.516 1_545
H(30) C(18) 3.513 1_655
H(30) C(41) 3.132 2_756
H(30) C(42) 3.222 2_756
H(30) H(12) 3.546 1_655
H(30) H(29) 2.517 2_756
H(30) H(30) 2.698 2_756
H(31) F(2) 3.535 1_545
H(31) O(2) 2.674 1_545
H(31) C(18) 3.560 1_655
H(31) C(19) 3.205 1_655
H(31) C(20) 3.318 1_655
H(31) H(13) 3.415 1_655
H(31) H(14) 3.599 1_655
H(32) Cl(1) 2.693 2_655
H(32) C(20) 3.424 1_655
H(32) C(21) 3.268 1_655
H(32) H(14) 3.481 1_655
H(32) H(15) 3.208 1_655
H(33) S(4) 3.375 1_655
H(33) O(4) 3.459 1_655
H(33) O(5) 2.666 1_655
H(33) C(26) 3.570 2_766
H(33) H(20) 2.825 2_766
H(34) Cl(5) 3.045 2_766
H(34) O(1) 3.246 2_766
H(34) O(4) 3.442 1_655
H(34) C(26) 3.136 2_766
H(34) C(27) 3.546 2_766
H(34) H(20) 2.407 2_766
H(34) H(21) 3.200 2_766
H(34) H(35) 3.529 2_766
H(35) S(3) 2.990 .
H(35) F(3) 2.591 .
H(35) O(1) 2.322 .
H(35) O(2) 2.999 .
H(35) C(47) 3.256 .
H(35) H(10) 3.062 .
H(35) H(29) 3.238 2_766
H(35) H(34) 3.529 2_766

loop_
_geom_torsion_atom_site_label_1
_geom_torsion_atom_site_label_2
_geom_torsion_atom_site_label_3
_geom_torsion_atom_site_label_4
_geom_torsion
_geom_torsion_publ_flag
Cl(1) Ru(1) S(1) C(11) -153.95(14) ?
Cl(1) Ru(1) S(1) C(12) 113.0(2) ?
Cl(1) Ru(1) N(1) C(1) -50.4(2) ?
Cl(1) Ru(1) N(1) C(5) 136.3(3) ?
Cl(1) Ru(1) C(18) C(19) 16.0(5) ?
Cl(1) Ru(1) C(18) C(23) -115.9(3) ?
Cl(1) Ru(1) C(19) C(18) -174.4(2) ?
Cl(1) Ru(1) C(19) C(20) -42.1(2) ?
Cl(1) Ru(1) C(20) C(19) 146.74(19) ?
Cl(1) Ru(1) C(20) C(21) -81.2(2) ?
Cl(1) Ru(1) C(21) C(20) 100.5(2) ?
Cl(1) Ru(1) C(21) C(22) -126.4(2) ?
Cl(1) Ru(1) C(22) C(21) 59.1(2) ?
Cl(1) Ru(1) C(22) C(23) -168.99(17) ?
Cl(1) Ru(1) C(23) C(18) 151.4(2) ?
Cl(1) Ru(1) C(23) C(22) 19.2(3) ?
S(1) Ru(1) N(1) C(1) -133.5(2) ?
S(1) Ru(1) N(1) C(5) 53.3(2) ?
N(1) Ru(1) S(1) C(11) -64.34(16) ?
N(1) Ru(1) S(1) C(12) -157.4(2) ?
S(1) Ru(1) C(18) C(19) -164.4(2) ?
S(1) Ru(1) C(18) C(23) 63.7(3) ?
C(18) Ru(1) S(1) C(11) 26.15(18) ?
C(18) Ru(1) S(1) C(12) -66.9(2) ?
S(1) Ru(1) C(19) C(18) 29.1(3) ?
S(1) Ru(1) C(19) C(20) 161.40(19) ?
C(19) Ru(1) S(1) C(11) 7.0(2) ?
C(19) Ru(1) S(1) C(12) -86.1(2) ?
S(1) Ru(1) C(20) C(19) -130.5(5) ?
S(1) Ru(1) C(20) C(21) 1.5(7) ?
C(20) Ru(1) S(1) C(11) 121.9(6) ?
C(20) Ru(1) S(1) C(12) 28.9(6) ?
S(1) Ru(1) C(21) C(20) -179.6(2) ?
S(1) Ru(1) C(21) C(22) -46.5(3) ?
C(21) Ru(1) S(1) C(11) 123.2(2) ?
C(21) Ru(1) S(1) C(12) 30.2(2) ?
S(1) Ru(1) C(22) C(21) 145.6(2) ?
S(1) Ru(1) C(22) C(23) -82.43(19) ?
C(22) Ru(1) S(1) C(11) 96.67(18) ?
C(22) Ru(1) S(1) C(12) 3.7(2) ?
S(1) Ru(1) C(23) C(18) -124.8(2) ?
S(1) Ru(1) C(23) C(22) 103.02(19) ?
C(23) Ru(1) S(1) C(11) 59.18(19) ?
C(23) Ru(1) S(1) C(12) -33.8(2) ?
N(1) Ru(1) C(18) C(19) -84.1(2) ?
N(1) Ru(1) C(18) C(23) 144.0(2) ?
C(18) Ru(1) N(1) C(1) 112.9(2) ?
C(18) Ru(1) N(1) C(5) -60.3(3) ?
N(1) Ru(1) C(19) C(18) 97.6(2) ?
N(1) Ru(1) C(19) C(20) -130.1(2) ?
C(19) Ru(1) N(1) C(1) 75.1(2) ?
C(19) Ru(1) N(1) C(5) -98.2(3) ?
N(1) Ru(1) C(20) C(19) 56.2(2) ?
N(1) Ru(1) C(20) C(21) -171.8(2) ?
C(20) Ru(1) N(1) C(1) 45.1(3) ?
C(20) Ru(1) N(1) C(5) -128.2(3) ?
N(1) Ru(1) C(21) C(20) 15.2(4) ?
N(1) Ru(1) C(21) C(22) 148.3(2) ?
C(21) Ru(1) N(1) C(1) 35.1(4) ?
C(21) Ru(1) N(1) C(5) -138.1(3) ?
N(1) Ru(1) C(22) C(21) -124.0(4) ?
N(1) Ru(1) C(22) C(23) 8.0(4) ?
C(22) Ru(1) N(1) C(1) 132.4(4) ?
C(22) Ru(1) N(1) C(5) -40.9(5) ?
N(1) Ru(1) C(23) C(18) -44.7(3) ?
N(1) Ru(1) C(23) C(22) -176.94(18) ?
C(23) Ru(1) N(1) C(1) 138.3(2) ?
C(23) Ru(1) N(1) C(5) -35.0(3) ?
C(18) Ru(1) C(19) C(20) 132.3(3) ?
C(19) Ru(1) C(18) C(23) -131.9(4) ?
C(18) Ru(1) C(20) C(19) -29.5(2) ?
C(18) Ru(1) C(20) C(21) 102.5(2) ?
C(20) Ru(1) C(18) C(19) 28.8(2) ?
C(20) Ru(1) C(18) C(23) -103.1(3) ?
C(18) Ru(1) C(21) C(20) -66.7(2) ?
C(18) Ru(1) C(21) C(22) 66.4(2) ?
C(21) Ru(1) C(18) C(19) 65.9(2) ?
C(21) Ru(1) C(18) C(23) -66.0(2) ?
C(18) Ru(1) C(22) C(21) -102.9(2) ?
C(18) Ru(1) C(22) C(23) 29.0(2) ?
C(22) Ru(1) C(18) C(19) 102.5(2) ?
C(22) Ru(1) C(18) C(23) -29.3(2) ?
C(18) Ru(1) C(23) C(22) -132.2(3) ?
C(23) Ru(1) C(18) C(19) 131.9(4) ?
C(19) Ru(1) C(20) C(21) 132.1(3) ?
C(20) Ru(1) C(19) C(18) -132.3(3) ?
C(19) Ru(1) C(21) C(20) -29.0(2) ?
C(19) Ru(1) C(21) C(22) 104.0(2) ?
C(21) Ru(1) C(19) C(18) -102.9(2) ?
C(21) Ru(1) C(19) C(20) 29.3(2) ?
C(19) Ru(1) C(22) C(21) -65.2(2) ?
C(19) Ru(1) C(22) C(23) 66.7(2) ?
C(22) Ru(1) C(19) C(18) -66.5(2) ?
C(22) Ru(1) C(19) C(20) 65.8(2) ?
C(19) Ru(1) C(23) C(18) 29.7(2) ?
C(19) Ru(1) C(23) C(22) -102.5(2) ?
C(23) Ru(1) C(19) C(18) -29.1(2) ?
C(23) Ru(1) C(19) C(20) 103.1(2) ?
C(20) Ru(1) C(21) C(22) 133.1(3) ?
C(21) Ru(1) C(20) C(19) -132.1(3) ?
C(20) Ru(1) C(22) C(21) -28.7(2) ?
C(20) Ru(1) C(22) C(23) 103.2(2) ?
C(22) Ru(1) C(20) C(19) -103.6(2) ?
C(22) Ru(1) C(20) C(21) 28.5(2) ?
C(20) Ru(1) C(23) C(18) 66.3(3) ?
C(20) Ru(1) C(23) C(22) -65.9(2) ?
C(23) Ru(1) C(20) C(19) -66.4(2) ?
C(23) Ru(1) C(20) C(21) 65.7(2) ?
C(21) Ru(1) C(22) C(23) 131.9(3) ?
C(22) Ru(1) C(21) C(20) -133.1(3) ?
C(21) Ru(1) C(23) C(18) 103.2(2) ?
C(21) Ru(1) C(23) C(22) -29.1(2) ?
C(23) Ru(1) C(21) C(20) -103.5(2) ?
C(23) Ru(1) C(21) C(22) 29.6(2) ?
C(22) Ru(1) C(23) C(18) 132.2(3) ?
C(23) Ru(1) C(22) C(21) -131.9(3) ?
Cl(2) Ru(2) S(2) C(34) 150.18(12) ?
Cl(2) Ru(2) S(2) C(35) -116.59(16) ?
Cl(2) Ru(2) N(2) C(24) 45.0(2) ?
Cl(2) Ru(2) N(2) C(28) -136.9(2) ?
Cl(2) Ru(2) C(41) C(42) 85.4(2) ?
Cl(2) Ru(2) C(41) C(46) -142.8(2) ?
Cl(2) Ru(2) C(42) C(41) -95.8(2) ?
Cl(2) Ru(2) C(42) C(43) 131.0(2) ?
Cl(2) Ru(2) C(43) C(42) -55.3(2) ?
Cl(2) Ru(2) C(43) C(44) 173.3(2) ?
Cl(2) Ru(2) C(44) C(43) -12.9(4) ?
Cl(2) Ru(2) C(44) C(45) -145.2(3) ?
Cl(2) Ru(2) C(45) C(44) 128.1(4) ?
Cl(2) Ru(2) C(45) C(46) -3.7(6) ?
Cl(2) Ru(2) C(46) C(41) 45.2(2) ?
Cl(2) Ru(2) C(46) C(45) 178.5(2) ?
S(2) Ru(2) N(2) C(24) 130.4(2) ?
S(2) Ru(2) N(2) C(28) -51.5(2) ?
N(2) Ru(2) S(2) C(34) 62.94(15) ?
N(2) Ru(2) S(2) C(35) 156.16(18) ?
S(2) Ru(2) C(41) C(42) 1.9(6) ?
S(2) Ru(2) C(41) C(46) 133.6(4) ?
C(41) Ru(2) S(2) C(34) -125.1(5) ?
C(41) Ru(2) S(2) C(35) -31.9(5) ?
S(2) Ru(2) C(42) C(41) -179.4(2) ?
S(2) Ru(2) C(42) C(43) 47.4(2) ?
C(42) Ru(2) S(2) C(34) -123.68(19) ?
C(42) Ru(2) S(2) C(35) -30.5(2) ?
S(2) Ru(2) C(43) C(42) -143.6(2) ?
S(2) Ru(2) C(43) C(44) 85.0(2) ?
C(43) Ru(2) S(2) C(34) -96.90(17) ?
C(43) Ru(2) S(2) C(35) -3.7(2) ?
S(2) Ru(2) C(44) C(43) -99.5(2) ?
S(2) Ru(2) C(44) C(45) 128.2(3) ?
C(44) Ru(2) S(2) C(34) -58.8(2) ?
C(44) Ru(2) S(2) C(35) 34.4(2) ?
S(2) Ru(2) C(45) C(44) -60.3(4) ?
S(2) Ru(2) C(45) C(46) 168.0(2) ?
C(45) Ru(2) S(2) C(34) -26.9(2) ?
C(45) Ru(2) S(2) C(35) 66.3(2) ?
S(2) Ru(2) C(46) C(41) -156.7(2) ?
S(2) Ru(2) C(46) C(45) -23.4(4) ?
C(46) Ru(2) S(2) C(34) -11.3(2) ?
C(46) Ru(2) S(2) C(35) 81.9(3) ?
N(2) Ru(2) C(41) C(42) 173.1(2) ?
N(2) Ru(2) C(41) C(46) -55.1(2) ?
C(41) Ru(2) N(2) C(24) -47.3(3) ?
C(41) Ru(2) N(2) C(28) 130.8(3) ?
N(2) Ru(2) C(42) C(41) -13.5(4) ?
N(2) Ru(2) C(42) C(43) -146.7(2) ?
C(42) Ru(2) N(2) C(24) -38.3(4) ?
C(42) Ru(2) N(2) C(28) 139.9(3) ?
N(2) Ru(2) C(43) C(42) 131.0(3) ?
N(2) Ru(2) C(43) C(44) -0.4(4) ?
C(43) Ru(2) N(2) C(24) -140.9(3) ?
C(43) Ru(2) N(2) C(28) 37.3(5) ?
N(2) Ru(2) C(44) C(43) 179.85(19) ?
N(2) Ru(2) C(44) C(45) 47.5(4) ?
C(44) Ru(2) N(2) C(24) -141.1(2) ?
C(44) Ru(2) N(2) C(28) 37.0(3) ?
N(2) Ru(2) C(45) C(44) -141.2(3) ?
N(2) Ru(2) C(45) C(46) 87.1(3) ?
C(45) Ru(2) N(2) C(24) -114.4(2) ?
C(45) Ru(2) N(2) C(28) 63.7(3) ?
N(2) Ru(2) C(46) C(41) 131.9(2) ?
N(2) Ru(2) C(46) C(45) -94.8(3) ?
C(46) Ru(2) N(2) C(24) -76.8(3) ?
C(46) Ru(2) N(2) C(28) 101.3(3) ?
C(41) Ru(2) C(42) C(43) -133.2(3) ?
C(42) Ru(2) C(41) C(46) 131.8(4) ?
C(41) Ru(2) C(43) C(42) 28.8(2) ?
C(41) Ru(2) C(43) C(44) -102.6(2) ?
C(43) Ru(2) C(41) C(42) -28.4(2) ?
C(43) Ru(2) C(41) C(46) 103.4(3) ?
C(41) Ru(2) C(44) C(43) 66.6(2) ?
C(41) Ru(2) C(44) C(45) -65.8(3) ?
C(44) Ru(2) C(41) C(42) -66.1(3) ?
C(44) Ru(2) C(41) C(46) 65.6(3) ?
C(41) Ru(2) C(45) C(44) 103.6(4) ?
C(41) Ru(2) C(45) C(46) -28.2(2) ?
C(45) Ru(2) C(41) C(42) -103.0(2) ?
C(45) Ru(2) C(41) C(46) 28.8(2) ?
C(41) Ru(2) C(46) C(45) 133.3(4) ?
C(46) Ru(2) C(41) C(42) -131.8(4) ?
C(42) Ru(2) C(43) C(44) -131.4(3) ?
C(43) Ru(2) C(42) C(41) 133.2(3) ?
C(42) Ru(2) C(44) C(43) 29.4(2) ?
C(42) Ru(2) C(44) C(45) -103.0(3) ?
C(44) Ru(2) C(42) C(41) 103.2(3) ?
C(44) Ru(2) C(42) C(43) -30.0(2) ?
C(42) Ru(2) C(45) C(44) 66.3(3) ?
C(42) Ru(2) C(45) C(46) -65.5(3) ?
C(45) Ru(2) C(42) C(41) 66.2(2) ?
C(45) Ru(2) C(42) C(43) -67.0(2) ?
C(42) Ru(2) C(46) C(41) -29.7(2) ?
C(42) Ru(2) C(46) C(45) 103.6(3) ?
C(46) Ru(2) C(42) C(41) 29.0(2) ?
C(46) Ru(2) C(42) C(43) -104.2(2) ?
C(43) Ru(2) C(44) C(45) -132.4(4) ?
C(44) Ru(2) C(43) C(42) 131.4(3) ?
C(43) Ru(2) C(45) C(44) 29.5(3) ?
C(43) Ru(2) C(45) C(46) -102.3(3) ?
C(45) Ru(2) C(43) C(42) 102.5(2) ?
C(45) Ru(2) C(43) C(44) -28.9(2) ?
C(43) Ru(2) C(46) C(41) -66.2(2) ?
C(43) Ru(2) C(46) C(45) 67.1(3) ?
C(46) Ru(2) C(43) C(42) 65.1(2) ?
C(46) Ru(2) C(43) C(44) -66.3(2) ?
C(44) Ru(2) C(45) C(46) -131.8(5) ?
C(45) Ru(2) C(44) C(43) 132.4(4) ?
C(44) Ru(2) C(46) C(41) -103.9(3) ?
C(44) Ru(2) C(46) C(45) 29.3(3) ?
C(46) Ru(2) C(44) C(43) 102.8(2) ?
C(46) Ru(2) C(44) C(45) -29.6(3) ?
C(45) Ru(2) C(46) C(41) -133.3(4) ?
C(46) Ru(2) C(45) C(44) 131.8(5) ?
Ru(1) S(1) C(11) C(6) 58.7(4) ?
Ru(1) S(1) C(11) C(10) -115.2(3) ?
Ru(1) S(1) C(12) C(13) 97.6(3) ?
Ru(1) S(1) C(12) C(17) -84.8(4) ?
C(11) S(1) C(12) C(13) 2.5(3) ?
C(11) S(1) C(12) C(17) -179.8(4) ?
C(12) S(1) C(11) C(6) 172.4(4) ?
C(12) S(1) C(11) C(10) -1.5(4) ?
Ru(2) S(2) C(34) C(29) -57.1(3) ?
Ru(2) S(2) C(34) C(33) 119.2(3) ?
Ru(2) S(2) C(35) C(36) -98.7(3) ?
Ru(2) S(2) C(35) C(40) 84.3(4) ?
C(34) S(2) C(35) C(36) -3.3(3) ?
C(34) S(2) C(35) C(40) 179.7(3) ?
C(35) S(2) C(34) C(29) -173.4(3) ?
C(35) S(2) C(34) C(33) 2.8(3) ?
O(1) S(3) C(47) F(1) -63.8(4) ?
O(1) S(3) C(47) F(2) 177.3(4) ?
O(1) S(3) C(47) F(3) 58.5(4) ?
O(2) S(3) C(47) F(1) 178.0(4) ?
O(2) S(3) C(47) F(2) 59.1(4) ?
O(2) S(3) C(47) F(3) -59.7(4) ?
O(3) S(3) C(47) F(1) 56.7(4) ?
O(3) S(3) C(47) F(2) -62.2(4) ?
O(3) S(3) C(47) F(3) 179.0(4) ?
O(4) S(4) C(48) F(4) 61.8(6) ?
O(4) S(4) C(48) F(5) -61.8(9) ?
O(4) S(4) C(48) F(6) 179.2(4) ?
O(5) S(4) C(48) F(4) -52.1(7) ?
O(5) S(4) C(48) F(5) -175.8(9) ?
O(5) S(4) C(48) F(6) 65.2(6) ?
O(6) S(4) C(48) F(4) -170.6(7) ?
O(6) S(4) C(48) F(5) 65.7(10) ?
O(6) S(4) C(48) F(6) -53.3(6) ?
Ru(1) N(1) C(1) C(2) -172.6(3) ?
Ru(1) N(1) C(5) C(4) 173.5(3) ?
Ru(1) N(1) C(5) C(6) -5.6(5) ?
C(1) N(1) C(5) C(4) 0.4(6) ?
C(1) N(1) C(5) C(6) -178.7(3) ?
C(5) N(1) C(1) C(2) 1.2(6) ?
Ru(2) N(2) C(24) C(25) 178.7(3) ?
Ru(2) N(2) C(28) C(27) -177.6(2) ?
Ru(2) N(2) C(28) C(29) 3.4(4) ?
C(24) N(2) C(28) C(27) 0.5(5) ?
C(24) N(2) C(28) C(29) -178.5(3) ?
C(28) N(2) C(24) C(25) 0.4(5) ?
N(1) C(1) C(2) C(3) -2.3(7) ?
C(1) C(2) C(3) C(4) 1.8(8) ?
C(2) C(3) C(4) C(5) -0.3(6) ?
C(3) C(4) C(5) N(1) -0.8(7) ?
C(3) C(4) C(5) C(6) 178.3(4) ?
N(1) C(5) C(6) C(7) 140.4(5) ?
N(1) C(5) C(6) C(11) -36.0(6) ?
C(4) C(5) C(6) C(7) -38.7(7) ?
C(4) C(5) C(6) C(11) 144.9(5) ?
C(5) C(6) C(7) C(8) -174.1(6) ?
C(5) C(6) C(11) S(1) -1.0(7) ?
C(5) C(6) C(11) C(10) 172.2(4) ?
C(7) C(6) C(11) S(1) -177.5(4) ?
C(7) C(6) C(11) C(10) -4.3(8) ?
C(11) C(6) C(7) C(8) 2.4(9) ?
C(6) C(7) C(8) C(9) 0.0(12) ?
C(7) C(8) C(9) C(10) -0.8(13) ?
C(8) C(9) C(10) C(11) -0.9(10) ?
C(8) C(9) C(10) C(13) 176.0(7) ?
C(9) C(10) C(11) S(1) 177.5(5) ?
C(9) C(10) C(11) C(6) 3.6(8) ?
C(9) C(10) C(13) C(12) -175.3(6) ?
C(9) C(10) C(13) C(14) 1.6(10) ?
C(11) C(10) C(13) C(12) 1.8(6) ?
C(11) C(10) C(13) C(14) 178.7(5) ?
C(13) C(10) C(11) S(1) 0.1(4) ?
C(13) C(10) C(11) C(6) -173.8(4) ?
S(1) C(12) C(13) C(10) -2.9(5) ?
S(1) C(12) C(13) C(14) 179.7(4) ?
S(1) C(12) C(17) C(16) -179.0(4) ?
C(13) C(12) C(17) C(16) -1.6(8) ?
C(17) C(12) C(13) C(10) 179.4(4) ?
C(17) C(12) C(13) C(14) 2.0(7) ?
C(10) C(13) C(14) C(15) -178.1(6) ?
C(12) C(13) C(14) C(15) -1.3(9) ?
C(13) C(14) C(15) C(16) 0.3(9) ?
C(14) C(15) C(16) C(17) 0.2(9) ?
C(15) C(16) C(17) C(12) 0.4(8) ?
Ru(1) C(18) C(19) C(20) -54.5(3) ?
Ru(1) C(18) C(23) C(22) 55.0(3) ?
C(19) C(18) C(23) Ru(1) -53.1(3) ?
C(19) C(18) C(23) C(22) 2.0(6) ?
C(23) C(18) C(19) Ru(1) 53.0(3) ?
C(23) C(18) C(19) C(20) -1.5(6) ?
Ru(1) C(19) C(20) C(21) -54.0(3) ?
C(18) C(19) C(20) Ru(1) 54.5(3) ?
C(18) C(19) C(20) C(21) 0.5(6) ?
Ru(1) C(20) C(21) C(22) -54.0(4) ?
C(19) C(20) C(21) Ru(1) 54.1(4) ?
C(19) C(20) C(21) C(22) 0.1(5) ?
Ru(1) C(21) C(22) C(23) -53.5(3) ?
C(20) C(21) C(22) Ru(1) 53.9(4) ?
C(20) C(21) C(22) C(23) 0.4(6) ?
Ru(1) C(22) C(23) C(18) -55.3(3) ?
C(21) C(22) C(23) Ru(1) 53.9(3) ?
C(21) C(22) C(23) C(18) -1.4(6) ?
N(2) C(24) C(25) C(26) 0.9(6) ?
C(24) C(25) C(26) C(27) -3.0(6) ?
C(25) C(26) C(27) C(28) 4.0(6) ?
C(26) C(27) C(28) N(2) -2.7(6) ?
C(26) C(27) C(28) C(29) 176.3(3) ?
N(2) C(28) C(29) C(30) -143.2(4) ?
N(2) C(28) C(29) C(34) 37.6(5) ?
C(27) C(28) C(29) C(30) 37.8(6) ?
C(27) C(28) C(29) C(34) -141.3(4) ?
C(28) C(29) C(30) C(31) 178.3(4) ?
C(28) C(29) C(34) S(2) -0.1(4) ?
C(28) C(29) C(34) C(33) -176.0(4) ?
C(30) C(29) C(34) S(2) -179.3(3) ?
C(30) C(29) C(34) C(33) 4.8(6) ?
C(34) C(29) C(30) C(31) -2.5(7) ?
C(29) C(30) C(31) C(32) -0.4(6) ?
C(30) C(31) C(32) C(33) 1.2(8) ?
C(31) C(32) C(33) C(34) 0.9(7) ?
C(31) C(32) C(33) C(36) -177.5(4) ?
C(32) C(33) C(34) S(2) 179.7(3) ?
C(32) C(33) C(34) C(29) -4.1(6) ?
C(32) C(33) C(36) C(35) 177.6(4) ?
C(32) C(33) C(36) C(37) -1.4(8) ?
C(34) C(33) C(36) C(35) -0.8(5) ?
C(34) C(33) C(36) C(37) -179.9(3) ?
C(36) C(33) C(34) S(2) -1.7(4) ?
C(36) C(33) C(34) C(29) 174.6(4) ?
S(2) C(35) C(36) C(33) 3.0(4) ?
S(2) C(35) C(36) C(37) -177.8(3) ?
S(2) C(35) C(40) C(39) 177.1(3) ?
C(36) C(35) C(40) C(39) 0.5(7) ?
C(40) C(35) C(36) C(33) -180.0(3) ?
C(40) C(35) C(36) C(37) -0.8(6) ?
C(33) C(36) C(37) C(38) 179.5(4) ?
C(35) C(36) C(37) C(38) 0.4(7) ?
C(36) C(37) C(38) C(39) 0.2(7) ?
C(37) C(38) C(39) C(40) -0.6(9) ?
C(38) C(39) C(40) C(35) 0.2(6) ?
Ru(2) C(41) C(42) C(43) 53.1(4) ?
Ru(2) C(41) C(46) C(45) -53.4(4) ?
C(42) C(41) C(46) Ru(2) 54.3(4) ?
C(42) C(41) C(46) C(45) 1.0(7) ?
C(46) C(41) C(42) Ru(2) -54.4(4) ?
C(46) C(41) C(42) C(43) -1.3(7) ?
Ru(2) C(42) C(43) C(44) 53.8(4) ?
C(41) C(42) C(43) Ru(2) -53.1(4) ?
C(41) C(42) C(43) C(44) 0.7(7) ?
Ru(2) C(43) C(44) C(45) 54.7(4) ?
C(42) C(43) C(44) Ru(2) -54.6(4) ?
C(42) C(43) C(44) C(45) 0.1(6) ?
Ru(2) C(44) C(45) C(46) 54.2(4) ?
C(43) C(44) C(45) Ru(2) -54.6(4) ?
C(43) C(44) C(45) C(46) -0.5(8) ?
Ru(2) C(45) C(46) C(41) 53.8(4) ?
C(44) C(45) C(46) Ru(2) -53.9(4) ?
C(44) C(45) C(46) C(41) -0.1(6) ?
Cl(1) Ru(1) C(18) H(12) 130.0 no
Cl(1) Ru(1) C(19) H(13) 72.1 no
Cl(1) Ru(1) C(20) H(14) 33.0 no
Cl(1) Ru(1) C(21) H(15) -12.8 no
Cl(1) Ru(1) C(22) H(16) -55.4 no
Cl(1) Ru(1) C(23) H(17) -94.7 no
S(1) Ru(1) C(18) H(12) -50.4 no
S(1) Ru(1) C(19) H(13) -84.4 no
S(1) Ru(1) C(20) H(14) 115.8 no
S(1) Ru(1) C(21) H(15) 67.1 no
S(1) Ru(1) C(22) H(16) 31.2 no
S(1) Ru(1) C(23) H(17) -10.8 no
N(1) Ru(1) C(18) H(12) 30.0 no
N(1) Ru(1) C(19) H(13) -15.9 no
N(1) Ru(1) C(20) H(14) -57.5 no
N(1) Ru(1) C(21) H(15) -98.1 no
N(1) Ru(1) C(22) H(16) 121.6 no
N(1) Ru(1) C(23) H(17) 69.2 no
C(18) Ru(1) C(19) H(13) -113.6 no
C(19) Ru(1) C(18) H(12) 114.1 no
C(18) Ru(1) C(20) H(14) -143.2 no
C(20) Ru(1) C(18) H(12) 142.9 no
C(18) Ru(1) C(21) H(15) -180.0 no
C(21) Ru(1) C(18) H(12) 180.0 no
C(18) Ru(1) C(22) H(16) 142.6 no
C(22) Ru(1) C(18) H(12) -143.4 no
C(18) Ru(1) C(23) H(17) 113.9 no
C(23) Ru(1) C(18) H(12) -114.0 no
C(19) Ru(1) C(20) H(14) -113.7 no
C(20) Ru(1) C(19) H(13) 114.2 no
C(19) Ru(1) C(21) H(15) -142.3 no
C(21) Ru(1) C(19) H(13) 143.5 no
C(19) Ru(1) C(22) H(16) -179.7 no
C(22) Ru(1) C(19) H(13) 180.0 no
C(19) Ru(1) C(23) H(17) 143.7 no
C(23) Ru(1) C(19) H(13) -142.6 no
C(20) Ru(1) C(21) H(15) -113.3 no
C(21) Ru(1) C(20) H(14) 114.3 no
C(20) Ru(1) C(22) H(16) -143.2 no
C(22) Ru(1) C(20) H(14) 142.8 no
C(20) Ru(1) C(23) H(17) -179.8 no
C(23) Ru(1) C(20) H(14) 180.0 no
C(21) Ru(1) C(22) H(16) -114.5 no
C(22) Ru(1) C(21) H(15) 113.7 no
C(21) Ru(1) C(23) H(17) -142.9 no
C(23) Ru(1) C(21) H(15) 143.2 no
C(22) Ru(1) C(23) H(17) -113.8 no
C(23) Ru(1) C(22) H(16) 113.7 no
Cl(2) Ru(2) C(41) H(29) -28.5 no
Cl(2) Ru(2) C(42) H(30) 17.5 no
Cl(2) Ru(2) C(43) H(31) 59.4 no
Cl(2) Ru(2) C(44) H(32) 100.9 no
Cl(2) Ru(2) C(45) H(33) -118.0 no
Cl(2) Ru(2) C(46) H(34) -68.4 no
S(2) Ru(2) C(41) H(29) -112.1 no
S(2) Ru(2) C(42) H(30) -66.0 no
S(2) Ru(2) C(43) H(31) -28.9 no
S(2) Ru(2) C(44) H(32) 14.3 no
S(2) Ru(2) C(45) H(33) 53.7 no
S(2) Ru(2) C(46) H(34) 89.7 no
N(2) Ru(2) C(41) H(29) 59.2 no
N(2) Ru(2) C(42) H(30) 99.9 no
N(2) Ru(2) C(43) H(31) -114.2 no
N(2) Ru(2) C(44) H(32) -66.4 no
N(2) Ru(2) C(45) H(33) -27.2 no
N(2) Ru(2) C(46) H(34) 18.3 no
C(41) Ru(2) C(42) H(30) 113.4 no
C(42) Ru(2) C(41) H(29) -113.9 no
C(41) Ru(2) C(43) H(31) 143.5 no
C(43) Ru(2) C(41) H(29) -142.3 no
C(41) Ru(2) C(44) H(32) -179.6 no
C(44) Ru(2) C(41) H(29) 180.0 no
C(41) Ru(2) C(45) H(33) -142.5 no
C(45) Ru(2) C(41) H(29) 143.2 no
C(41) Ru(2) C(46) H(34) -113.6 no
C(46) Ru(2) C(41) H(29) 114.4 no
C(42) Ru(2) C(43) H(31) 114.7 no
C(43) Ru(2) C(42) H(30) -113.4 no
C(42) Ru(2) C(44) H(32) 143.1 no
C(44) Ru(2) C(42) H(30) -143.4 no
C(42) Ru(2) C(45) H(33) -179.7 no
C(45) Ru(2) C(42) H(30) 179.6 no
C(42) Ru(2) C(46) H(34) -143.3 no
C(46) Ru(2) C(42) H(30) 142.4 no
C(43) Ru(2) C(44) H(32) 113.8 no
C(44) Ru(2) C(43) H(31) -113.8 no
C(43) Ru(2) C(45) H(33) 143.4 no
C(45) Ru(2) C(43) H(31) -142.7 no
C(43) Ru(2) C(46) H(34) -179.9 no
C(46) Ru(2) C(43) H(31) 179.9 no
C(44) Ru(2) C(45) H(33) 114.0 no
C(45) Ru(2) C(44) H(32) -113.8 no
C(44) Ru(2) C(46) H(34) 142.4 no
C(46) Ru(2) C(44) H(32) -143.4 no
C(45) Ru(2) C(46) H(34) 113.1 no
C(46) Ru(2) C(45) H(33) -114.2 no
Ru(1) N(1) C(1) H(1) 7.4 no
C(5) N(1) C(1) H(1) -178.7 no
Ru(2) N(2) C(24) H(18) -1.3 no
C(28) N(2) C(24) H(18) -179.5 no
N(1) C(1) C(2) H(2) 177.6 no
H(1) C(1) C(2) C(3) 177.7 no
H(1) C(1) C(2) H(2) -2.4 no
C(1) C(2) C(3) H(3) -178.1 no
H(2) C(2) C(3) C(4) -178.1 no
H(2) C(2) C(3) H(3) 2.0 no
C(2) C(3) C(4) H(4) 179.7 no
H(3) C(3) C(4) C(5) 179.7 no
H(3) C(3) C(4) H(4) -0.4 no
H(4) C(4) C(5) N(1) 179.2 no
H(4) C(4) C(5) C(6) -1.6 no
C(5) C(6) C(7) H(5) 5.9 no
C(11) C(6) C(7) H(5) -177.5 no
C(6) C(7) C(8) H(6) -180.0 no
H(5) C(7) C(8) C(9) -179.9 no
C(7) C(8) C(9) H(7) 179.2 no
H(6) C(8) C(9) C(10) 179.3 no
H(6) C(8) C(9) H(7) -0.7 no
H(7) C(9) C(10) C(11) 179.1 no
H(7) C(9) C(10) C(13) -3.9 no
S(1) C(12) C(17) H(11) 0.9 no
C(13) C(12) C(17) H(11) 178.3 no
C(10) C(13) C(14) H(8) 1.9 no
C(12) C(13) C(14) H(8) 178.7 no
C(13) C(14) C(15) H(9) -179.7 no
H(8) C(14) C(15) C(16) -179.7 no
H(8) C(14) C(15) H(9) 0.3 no
C(14) C(15) C(16) H(10) -179.8 no
H(9) C(15) C(16) C(17) -179.7 no
H(9) C(15) C(16) H(10) 0.2 no
C(15) C(16) C(17) H(11) -179.5 no
H(10) C(16) C(17) C(12) -179.5 no
H(10) C(16) C(17) H(11) 0.6 no
Ru(1) C(18) C(19) H(13) 126.1 no
Ru(1) C(18) C(23) H(17) -125.1 no
C(19) C(18) C(23) H(17) -178.2 no
C(23) C(18) C(19) H(13) 179.1 no
H(12) C(18) C(19) Ru(1) -126.5 no
H(12) C(18) C(19) C(20) 179.0 no
H(12) C(18) C(19) H(13) -0.4 no
H(12) C(18) C(23) Ru(1) 126.5 no
H(12) C(18) C(23) C(22) -178.4 no
H(12) C(18) C(23) H(17) 1.4 no
Ru(1) C(19) C(20) H(14) 125.5 no
C(18) C(19) C(20) H(14) 180.0 no
H(13) C(19) C(20) Ru(1) -126.1 no
H(13) C(19) C(20) C(21) 179.9 no
H(13) C(19) C(20) H(14) -0.6 no
Ru(1) C(20) C(21) H(15) 126.1 no
C(19) C(20) C(21) H(15) -179.9 no
H(14) C(20) C(21) Ru(1) -125.4 no
H(14) C(20) C(21) C(22) -179.4 no
H(14) C(20) C(21) H(15) 0.7 no
Ru(1) C(21) C(22) H(16) 126.6 no
C(20) C(21) C(22) H(16) -179.5 no
H(15) C(21) C(22) Ru(1) -126.1 no
H(15) C(21) C(22) C(23) -179.6 no
H(15) C(21) C(22) H(16) 0.5 no
Ru(1) C(22) C(23) H(17) 124.8 no
C(21) C(22) C(23) H(17) 178.7 no
H(16) C(22) C(23) Ru(1) -126.3 no
H(16) C(22) C(23) C(18) 178.5 no
H(16) C(22) C(23) H(17) -1.4 no
N(2) C(24) C(25) H(19) -179.1 no
H(18) C(24) C(25) C(26) -179.1 no
H(18) C(24) C(25) H(19) 0.9 no
C(24) C(25) C(26) H(20) 176.9 no
H(19) C(25) C(26) C(27) 177.0 no
H(19) C(25) C(26) H(20) -3.0 no
C(25) C(26) C(27) H(21) -176.0 no
H(20) C(26) C(27) C(28) -175.9 no
H(20) C(26) C(27) H(21) 4.1 no
H(21) C(27) C(28) N(2) 177.3 no
H(21) C(27) C(28) C(29) -3.7 no
C(28) C(29) C(30) H(22) -1.8 no
C(34) C(29) C(30) H(22) 177.5 no
C(29) C(30) C(31) H(23) 179.6 no
H(22) C(30) C(31) C(32) 179.7 no
H(22) C(30) C(31) H(23) -0.3 no
C(30) C(31) C(32) H(24) -178.7 no
H(23) C(31) C(32) C(33) -178.7 no
H(23) C(31) C(32) H(24) 1.4 no
H(24) C(32) C(33) C(34) -179.1 no
H(24) C(32) C(33) C(36) 2.5 no
S(2) C(35) C(40) H(28) -2.9 no
C(36) C(35) C(40) H(28) -179.5 no
C(33) C(36) C(37) H(25) -0.6 no
C(35) C(36) C(37) H(25) -179.6 no
C(36) C(37) C(38) H(26) -179.8 no
H(25) C(37) C(38) C(39) -179.7 no
H(25) C(37) C(38) H(26) 0.3 no
C(37) C(38) C(39) H(27) 179.5 no
H(26) C(38) C(39) C(40) 179.5 no
H(26) C(38) C(39) H(27) -0.5 no
C(38) C(39) C(40) H(28) -179.8 no
H(27) C(39) C(40) C(35) -179.8 no
H(27) C(39) C(40) H(28) 0.2 no
Ru(2) C(41) C(42) H(30) -127.0 no
Ru(2) C(41) C(46) H(34) 126.5 no
C(42) C(41) C(46) H(34) -179.2 no
C(46) C(41) C(42) H(30) 178.7 no
H(29) C(41) C(42) Ru(2) 125.7 no
H(29) C(41) C(42) C(43) 178.8 no
H(29) C(41) C(42) H(30) -1.2 no
H(29) C(41) C(46) Ru(2) -125.7 no
H(29) C(41) C(46) C(45) -179.0 no
H(29) C(41) C(46) H(34) 0.8 no
Ru(2) C(42) C(43) H(31) -126.2 no
C(41) C(42) C(43) H(31) -179.3 no
H(30) C(42) C(43) Ru(2) 127.0 no
H(30) C(42) C(43) C(44) -179.2 no
H(30) C(42) C(43) H(31) 0.8 no
Ru(2) C(43) C(44) H(32) -125.3 no
C(42) C(43) C(44) H(32) -179.9 no
H(31) C(43) C(44) Ru(2) 125.5 no
H(31) C(43) C(44) C(45) -179.8 no
H(31) C(43) C(44) H(32) 0.2 no
Ru(2) C(44) C(45) H(33) -125.9 no
C(43) C(44) C(45) H(33) 179.5 no
H(32) C(44) C(45) Ru(2) 125.4 no
H(32) C(44) C(45) C(46) 179.6 no
H(32) C(44) C(45) H(33) -0.5 no
Ru(2) C(45) C(46) H(34) -126.0 no
C(44) C(45) C(46) H(34) -179.9 no
H(33) C(45) C(46) Ru(2) 126.2 no
H(33) C(45) C(46) C(41) 180.0 no
H(33) C(45) C(46) H(34) 0.2 no
